data_7020069
loop_
_publ_author_name
'Lee, Young Hoon'
'Kubota, Emi'
'Fuyuhiro, Akira'
'Kawata, Satoshi'
'Harrowfield, Jack M.'
'Kim, Yang'
'Hayami, Shinya'

_publ_section_title
;
 Synthesis, structure and luminescence properties of Cu(ii), Zn(ii) and
 Cd(ii) complexes with 4'-terphenylterpyridine.
;
_journal_issue 35
_journal_name_full 'Dalton transactions (Cambridge, England : 2003)'
_journal_page_first 10825
_journal_page_last 10831
_journal_paper_doi 10.1039/c2dt31245j
_journal_volume 41
_journal_year 2012
_chemical_formula_moiety 'C69 H54 Cd Cl2 N7 O9.50'
_chemical_formula_sum 'C69 H54 Cd Cl2 N7 O9.5'
_chemical_formula_weight 1316.54
_space_group_IT_number 15
_symmetry_cell_setting monoclinic
_symmetry_Int_Tables_number 15
_symmetry_space_group_name_Hall '-C 2yc'
_symmetry_space_group_name_H-M 'C 1 2/c 1'
_atom_sites_solution_hydrogens geom
_atom_sites_solution_primary direct
_atom_sites_solution_secondary difmap
_cell_angle_alpha 90.0000
_cell_angle_beta 97.8577(13)
_cell_angle_gamma 90.0000
_cell_formula_units_Z 8
_cell_length_a 51.562(3)
_cell_length_b 9.5377(5)
_cell_length_c 24.8064(12)
_cell_measurement_reflns_used 27984
_cell_measurement_temperature 200
_cell_measurement_theta_max 27.50
_cell_measurement_theta_min 3.04
_cell_volume 12084.8(11)
_computing_cell_refinement 'RAPID AUTO'
_computing_data_collection 'RAPID AUTO (Rigaku, ????)'
_computing_data_reduction 'RAPID AUTO'
_computing_molecular_graphics 'CrystalStructure 4.0'
_computing_publication_material 'CrystalStructure 4.0 (Rigaku, 2010)'
_computing_structure_refinement 'SHELXL97 (Sheldrick, 2008)'
_computing_structure_solution 'SHELXS97 (Sheldrick, 2008)'
_diffrn_ambient_temperature 200
_diffrn_detector_area_resol_mean 10.000
_diffrn_measured_fraction_theta_full 0.998
_diffrn_measured_fraction_theta_max 0.998
_diffrn_measurement_device_type 'Rigaku R-AXIS RAPID'
_diffrn_measurement_method \w
_diffrn_radiation_type 'Mo K\a'
_diffrn_radiation_wavelength 0.71075
_diffrn_reflns_av_R_equivalents 0.0697
_diffrn_reflns_limit_h_max 66
_diffrn_reflns_limit_h_min -66
_diffrn_reflns_limit_k_max 12
_diffrn_reflns_limit_k_min -12
_diffrn_reflns_limit_l_max 32
_diffrn_reflns_limit_l_min -32
_diffrn_reflns_number 58286
_diffrn_reflns_theta_full 27.49
_diffrn_reflns_theta_max 27.49
_diffrn_standards_number 0
_exptl_absorpt_coefficient_mu 0.517
_exptl_absorpt_correction_T_max 0.995
_exptl_absorpt_correction_T_min 0.614
_exptl_absorpt_correction_type multi-scan
_exptl_absorpt_process_details 'ABSCOR (Rigaku, 1995)'
_exptl_crystal_colour pale-pink
_exptl_crystal_density_diffrn 1.447
_exptl_crystal_density_method 'not measured'
_exptl_crystal_description platelet
_exptl_crystal_F_000 5400.00
_exptl_crystal_size_max 0.350
_exptl_crystal_size_mid 0.300
_exptl_crystal_size_min 0.010
_refine_diff_density_max 1.020
_refine_diff_density_min -0.960
_refine_ls_extinction_method none
_refine_ls_goodness_of_fit_ref 1.038
_refine_ls_hydrogen_treatment constr
_refine_ls_number_parameters 721
_refine_ls_number_reflns 13834
_refine_ls_number_restraints 0
_refine_ls_R_factor_gt 0.0750
_refine_ls_shift/su_max 0.017
_refine_ls_structure_factor_coef Fsqd
_refine_ls_weighting_details 'w = 1/[\s^2^(Fo^2^)+(0.1247P)^2^+17.4033P] where P=(Fo^2^+2Fc^2^)/3'
_refine_ls_weighting_scheme calc
_refine_ls_wR_factor_ref 0.2335
_reflns_number_gt 8331
_reflns_number_total 13834
_reflns_threshold_expression F^2^>2.0\s(F^2^)
_cod_data_source_file c2dt31245j.txt
_cod_data_source_block Cd-tptpy-ClO4
_cod_original_cell_volume 12084.9(10)
_cod_original_formula_sum 'C69 H54 Cd Cl2 N7 O9.50'
_cod_database_code 7020069

loop_
_symmetry_equiv_pos_site_id
_symmetry_equiv_pos_as_xyz
1 +X,+Y,+Z
2 -X,+Y,1/2-Z
3 -X,-Y,-Z
4 +X,-Y,1/2+Z
5 1/2+X,1/2+Y,+Z
6 1/2-X,1/2+Y,1/2-Z
7 1/2-X,1/2-Y,-Z
8 1/2+X,1/2-Y,1/2+Z

loop_
_atom_site_label
_atom_site_type_symbol
_atom_site_fract_x
_atom_site_fract_y
_atom_site_fract_z
_atom_site_U_iso_or_equiv
_atom_site_adp_type
_atom_site_occupancy
_atom_site_symmetry_multiplicity
_atom_site_calc_flag
_atom_site_refinement_flags
Cd1 Cd 0.397590(7) 0.26223(4) 0.361082(15) 0.05048(15) Uani 1.0 8 d .
Cl1 Cl 0.33262(3) -0.28296(15) 0.41590(7) 0.0691(4) Uani 1.0 8 d .
Cl2 Cl 0.5000 -0.29322(19) 0.2500 0.0695(6) Uani 1.0 4 d .
Cl3a Cl 0.5000 0.0000 0.5000 0.1802 Uiso 0.5000 4 d .
Cl3b Cl 0.4964 0.1104 0.4846 0.1547 Uiso 0.2500 8 d .
O1 O 0.3528 -0.3064 0.4612 0.1253 Uiso 1.0 8 d .
O2 O 0.3319 -0.4105 0.3992 0.1514 Uiso 0.4000 8 d .
O3 O 0.3120 -0.3716 0.3930 0.1214 Uiso 0.4000 8 d .
O4 O 0.3141 -0.2125 0.4386 0.1401 Uiso 0.7000 8 d .
O5 O 0.3427 -0.1873 0.3828 0.1566 Uiso 1.0 8 d .
O6 O 0.3421 -0.3423 0.3681 0.1205 Uiso 0.3000 8 d .
O7 O 0.3254 -0.1470 0.4138 0.0938 Uiso 0.2000 8 d .
O11 O 0.4930 -0.2940 0.1867 0.1177 Uiso 0.6000 8 d .
O12 O 0.4947 -0.1534 0.2373 0.1101 Uiso 0.7000 8 d .
O13 O 0.5252 -0.3598 0.2493 0.1075 Uiso 0.8000 8 d .
O14 O 0.5106 -0.3765 0.2217 0.1599 Uiso 0.5000 8 d .
O21 O 0.5063 -0.1092 0.4595 0.1484 Uiso 0.3000 8 d .
O22 O 0.4798 -0.1024 0.5229 0.1456 Uiso 0.3000 8 d .
O23 O 0.4805 0.0303 0.4518 0.1215 Uiso 0.4000 8 d .
O24 O 0.4928 0.2376 0.4833 0.2295 Uiso 0.4000 8 d .
O31 O 0.5023(5) 0.422(3) 0.4848(11) 0.259(11) Uiso 0.5000 8 d .
O51 O 0.73598(11) 0.4422(10) 0.2343(3) 0.158(4) Uani 1.0 8 d .
N1 N 0.36885(8) 0.3759(5) 0.29355(16) 0.0506(10) Uani 1.0 8 d .
N2 N 0.35552(7) 0.2356(4) 0.37818(16) 0.0423(9) Uani 1.0 8 d .
N3 N 0.39793(7) 0.1460(5) 0.44343(16) 0.0523(10) Uani 1.0 8 d .
N4 N 0.41789(7) 0.4756(4) 0.38404(16) 0.0495(10) Uani 1.0 8 d .
N5 N 0.43908(8) 0.2555(4) 0.33933(18) 0.0488(10) Uani 1.0 8 d .
N6 N 0.40547(8) 0.0412(5) 0.32344(16) 0.0510(10) Uani 1.0 8 d .
N11 N 0.77778(10) 0.3724(6) 0.2620(3) 0.0800(15) Uani 1.0 8 d .
C1 C 0.37678(11) 0.4422(6) 0.2513(3) 0.0589(13) Uani 1.0 8 d .
C2 C 0.35971(13) 0.5067(6) 0.2116(3) 0.0679(15) Uani 1.0 8 d .
C3 C 0.33365(13) 0.5026(7) 0.2158(3) 0.0735(17) Uani 1.0 8 d .
C4 C 0.32515(11) 0.4361(6) 0.2601(3) 0.0618(14) Uani 1.0 8 d .
C5 C 0.34341(9) 0.3738(5) 0.29840(19) 0.0479(11) Uani 1.0 8 d .
C6 C 0.33598(9) 0.2985(5) 0.34727(19) 0.0443(11) Uani 1.0 8 d .
C7 C 0.31073(9) 0.2937(5) 0.3600(2) 0.0480(11) Uani 1.0 8 d .
C8 C 0.30549(9) 0.2214(5) 0.4060(2) 0.0440(11) Uani 1.0 8 d .
C9 C 0.32593(9) 0.1533(5) 0.4370(2) 0.0492(11) Uani 1.0 8 d .
C10 C 0.35083(8) 0.1641(5) 0.42300(18) 0.0433(10) Uani 1.0 8 d .
C11 C 0.37497(8) 0.1048(5) 0.45666(18) 0.0439(10) Uani 1.0 8 d .
C12 C 0.37331(10) 0.0122(6) 0.4991(2) 0.0559(13) Uani 1.0 8 d .
C13 C 0.39653(12) -0.0335(7) 0.5296(3) 0.0704(16) Uani 1.0 8 d .
C14 C 0.42010(11) 0.0106(7) 0.5166(3) 0.0631(15) Uani 1.0 8 d .
C15 C 0.42015(10) 0.0996(6) 0.4732(3) 0.0590(14) Uani 1.0 8 d .
C16 C 0.40607(10) 0.5843(6) 0.4051(2) 0.0570(13) Uani 1.0 8 d .
C17 C 0.41875(12) 0.7077(6) 0.4202(3) 0.0641(15) Uani 1.0 8 d .
C18 C 0.44427(13) 0.7238(6) 0.4120(3) 0.0709(17) Uani 1.0 8 d .
C19 C 0.45644(10) 0.6139(6) 0.3885(3) 0.0661(15) Uani 1.0 8 d .
C20 C 0.44314(9) 0.4904(5) 0.3758(2) 0.0494(12) Uani 1.0 8 d .
C21 C 0.45507(9) 0.3649(5) 0.3527(2) 0.0500(12) Uani 1.0 8 d .
C22 C 0.48149(9) 0.3584(6) 0.3475(3) 0.0541(13) Uani 1.0 8 d .
C23 C 0.49176(10) 0.2356(5) 0.3277(3) 0.0534(13) Uani 1.0 8 d .
C24 C 0.47476(10) 0.1244(6) 0.3138(2) 0.0546(12) Uani 1.0 8 d .
C25 C 0.44857(9) 0.1366(5) 0.31988(19) 0.0476(11) Uani 1.0 8 d .
C26 C 0.42929(9) 0.0201(5) 0.30830(19) 0.0493(11) Uani 1.0 8 d .
C27 C 0.43514(11) -0.1046(6) 0.2835(3) 0.0610(14) Uani 1.0 8 d .
C28 C 0.41674(12) -0.2097(6) 0.2759(3) 0.0648(15) Uani 1.0 8 d .
C29 C 0.39272(12) -0.1883(6) 0.2920(3) 0.0661(15) Uani 1.0 8 d .
C30 C 0.38773(10) -0.0626(6) 0.3156(2) 0.0576(13) Uani 1.0 8 d .
C31 C 0.27805(10) 0.2132(6) 0.4179(2) 0.0495(12) Uani 1.0 8 d .
C32 C 0.26289(10) 0.3350(6) 0.4130(3) 0.0565(13) Uani 1.0 8 d .
C33 C 0.23660(9) 0.3287(6) 0.4200(3) 0.0552(13) Uani 1.0 8 d .
C34 C 0.22474(9) 0.2038(6) 0.4313(2) 0.0496(12) Uani 1.0 8 d .
C35 C 0.24031(9) 0.0844(6) 0.4373(3) 0.0559(13) Uani 1.0 8 d .
C36 C 0.26700(9) 0.0901(6) 0.4320(3) 0.0560(13) Uani 1.0 8 d .
C37 C 0.19614(9) 0.1969(5) 0.4334(2) 0.0470(11) Uani 1.0 8 d .
C38 C 0.17913(10) 0.2904(6) 0.4032(3) 0.0551(13) Uani 1.0 8 d .
C39 C 0.15245(10) 0.2811(6) 0.4020(3) 0.0547(13) Uani 1.0 8 d .
C40 C 0.14108(9) 0.1778(5) 0.4308(2) 0.0485(11) Uani 1.0 8 d .
C41 C 0.15797(9) 0.0878(6) 0.4629(2) 0.0506(12) Uani 1.0 8 d .
C42 C 0.18498(9) 0.0975(6) 0.4638(2) 0.0499(11) Uani 1.0 8 d .
C43 C 0.11194(9) 0.1617(6) 0.4263(2) 0.0512(12) Uani 1.0 8 d .
C44 C 0.09538(11) 0.2133(6) 0.3808(3) 0.0602(14) Uani 1.0 8 d .
C45 C 0.06849(11) 0.1967(7) 0.3760(3) 0.0709(17) Uani 1.0 8 d .
C46 C 0.05757(11) 0.1305(8) 0.4162(3) 0.0758(18) Uani 1.0 8 d .
C47 C 0.07339(11) 0.0756(8) 0.4605(3) 0.0759(18) Uani 1.0 8 d .
C48 C 0.10023(10) 0.0927(7) 0.4655(3) 0.0618(14) Uani 1.0 8 d .
C49 C 0.52009(10) 0.2238(6) 0.3257(3) 0.0555(13) Uani 1.0 8 d .
C50 C 0.53522(10) 0.3432(6) 0.3187(3) 0.0644(15) Uani 1.0 8 d .
C51 C 0.56184(10) 0.3342(6) 0.3218(3) 0.0640(15) Uani 1.0 8 d .
C52 C 0.57498(10) 0.2070(6) 0.3316(3) 0.0539(13) Uani 1.0 8 d .
C53 C 0.56011(9) 0.0872(6) 0.3364(2) 0.0544(13) Uani 1.0 8 d .
C54 C 0.53311(10) 0.0942(6) 0.3335(3) 0.0583(13) Uani 1.0 8 d .
C55 C 0.60399(10) 0.2004(6) 0.3403(2) 0.0517(12) Uani 1.0 8 d .
C56 C 0.61769(11) 0.2891(6) 0.3774(3) 0.0636(15) Uani 1.0 8 d .
C57 C 0.64454(13) 0.2802(6) 0.3883(3) 0.0698(16) Uani 1.0 8 d .
C58 C 0.65920(10) 0.1863(6) 0.3621(3) 0.0571(13) Uani 1.0 8 d .
C59 C 0.64474(9) 0.0988(6) 0.3230(2) 0.0548(13) Uani 1.0 8 d .
C60 C 0.61792(9) 0.1037(6) 0.3136(2) 0.0515(12) Uani 1.0 8 d .
C61 C 0.68789(11) 0.1823(6) 0.3740(3) 0.0676(16) Uani 1.0 8 d .
C62 C 0.69916(14) 0.1953(7) 0.4296(4) 0.088(3) Uani 1.0 8 d .
C63 C 0.72578(19) 0.1968(9) 0.4427(5) 0.114(4) Uani 1.0 8 d .
C64 C 0.74148(15) 0.1908(8) 0.4026(6) 0.111(4) Uani 1.0 8 d .
C65 C 0.73126(14) 0.1752(8) 0.3475(5) 0.105(3) Uani 1.0 8 d .
C66 C 0.70384(11) 0.1707(7) 0.3353(4) 0.0785(19) Uani 1.0 8 d .
C67 C 0.7553(3) 0.3592(13) 0.2289(4) 0.131(4) Uani 1.0 8 d .
C68 C 0.7800(3) 0.4649(13) 0.3059(5) 0.193(6) Uani 1.0 8 d .
C69 C 0.8015(3) 0.2916(16) 0.2569(7) 0.201(7) Uani 1.0 8 d .
H1 H 0.3950 0.4448 0.2486 0.0707 Uiso 1.0 8 calc R
H2 H 0.3659 0.5529 0.1819 0.0815 Uiso 1.0 8 calc R
H3 H 0.3214 0.5450 0.1887 0.0882 Uiso 1.0 8 calc R
H4 H 0.3071 0.4338 0.2639 0.0741 Uiso 1.0 8 calc R
H7 H 0.2970 0.3397 0.3373 0.0576 Uiso 1.0 8 calc R
H9 H 0.3229 0.0992 0.4677 0.0591 Uiso 1.0 8 calc R
H12 H 0.3568 -0.0193 0.5072 0.0671 Uiso 1.0 8 calc R
H13 H 0.3959 -0.0954 0.5594 0.0845 Uiso 1.0 8 calc R
H14 H 0.4360 -0.0195 0.5371 0.0757 Uiso 1.0 8 calc R
H15 H 0.4365 0.1297 0.4636 0.0708 Uiso 1.0 8 calc R
H16 H 0.3882 0.5754 0.4098 0.0684 Uiso 1.0 8 calc R
H17 H 0.4099 0.7810 0.4361 0.0769 Uiso 1.0 8 calc R
H18 H 0.4535 0.8080 0.4222 0.0850 Uiso 1.0 8 calc R
H19 H 0.4739 0.6241 0.3811 0.0793 Uiso 1.0 8 calc R
H22 H 0.4925 0.4367 0.3573 0.0649 Uiso 1.0 8 calc R
H24 H 0.4811 0.0400 0.3001 0.0655 Uiso 1.0 8 calc R
H27 H 0.4518 -0.1172 0.2720 0.0732 Uiso 1.0 8 calc R
H28 H 0.4207 -0.2959 0.2596 0.0778 Uiso 1.0 8 calc R
H29 H 0.3797 -0.2593 0.2869 0.0794 Uiso 1.0 8 calc R
H30 H 0.3710 -0.0484 0.3268 0.0691 Uiso 1.0 8 calc R
H32 H 0.2705 0.4219 0.4048 0.0678 Uiso 1.0 8 calc R
H33 H 0.2265 0.4124 0.4170 0.0663 Uiso 1.0 8 calc R
H35 H 0.2327 -0.0027 0.4451 0.0671 Uiso 1.0 8 calc R
H36 H 0.2775 0.0082 0.4382 0.0672 Uiso 1.0 8 calc R
H38 H 0.1862 0.3624 0.3830 0.0662 Uiso 1.0 8 calc R
H39 H 0.1415 0.3469 0.3811 0.0656 Uiso 1.0 8 calc R
H41 H 0.1510 0.0189 0.4846 0.0607 Uiso 1.0 8 calc R
H42 H 0.1960 0.0343 0.4858 0.0599 Uiso 1.0 8 calc R
H44 H 0.1028 0.2605 0.3529 0.0722 Uiso 1.0 8 calc R
H45 H 0.0577 0.2314 0.3448 0.0850 Uiso 1.0 8 calc R
H46 H 0.0391 0.1221 0.4136 0.0910 Uiso 1.0 8 calc R
H47 H 0.0658 0.0261 0.4877 0.0911 Uiso 1.0 8 calc R
H48 H 0.1109 0.0560 0.4966 0.0742 Uiso 1.0 8 calc R
H50 H 0.5269 0.4314 0.3117 0.0772 Uiso 1.0 8 calc R
H51 H 0.5716 0.4166 0.3172 0.0768 Uiso 1.0 8 calc R
H53 H 0.5686 -0.0011 0.3418 0.0653 Uiso 1.0 8 calc R
H54 H 0.5233 0.0110 0.3367 0.0700 Uiso 1.0 8 calc R
H56 H 0.6086 0.3569 0.3957 0.0763 Uiso 1.0 8 calc R
H57 H 0.6535 0.3411 0.4149 0.0838 Uiso 1.0 8 calc R
H59 H 0.6538 0.0351 0.3028 0.0658 Uiso 1.0 8 calc R
H60 H 0.6087 0.0400 0.2885 0.0617 Uiso 1.0 8 calc R
H62 H 0.6882 0.2029 0.4574 0.1059 Uiso 1.0 8 calc R
H63 H 0.7334 0.2021 0.4798 0.1367 Uiso 1.0 8 calc R
H64 H 0.7599 0.1974 0.4123 0.1328 Uiso 1.0 8 calc R
H65 H 0.7423 0.1681 0.3200 0.1260 Uiso 1.0 8 calc R
H66 H 0.6962 0.1590 0.2985 0.0942 Uiso 1.0 8 calc R
H67 H 0.7535 0.2892 0.2014 0.1571 Uiso 1.0 8 calc R
H68A H 0.7672 0.4397 0.3301 0.2321 Uiso 1.0 8 calc R
H68B H 0.7765 0.5607 0.2924 0.2321 Uiso 1.0 8 calc R
H68C H 0.7977 0.4595 0.3259 0.2321 Uiso 1.0 8 calc R
H69A H 0.8070 0.3095 0.2211 0.2416 Uiso 1.0 8 calc R
H69B H 0.7979 0.1914 0.2604 0.2416 Uiso 1.0 8 calc R
H69C H 0.8156 0.3199 0.2855 0.2416 Uiso 1.0 8 calc R

loop_
_atom_site_aniso_label
_atom_site_aniso_U_11
_atom_site_aniso_U_22
_atom_site_aniso_U_33
_atom_site_aniso_U_12
_atom_site_aniso_U_13
_atom_site_aniso_U_23
Cd1 0.0500(3) 0.0496(3) 0.0551(3) -0.00033(15) 0.01904(16) -0.00062(17)
Cl1 0.0756(9) 0.0583(9) 0.0778(10) 0.0054(7) 0.0266(8) 0.0059(7)
Cl2 0.0714(12) 0.0332(9) 0.1012(17) 0.0000 0.0024(11) 0.0000
O51 0.072(4) 0.235(10) 0.163(7) 0.017(5) 0.002(4) 0.038(6)
N1 0.063(3) 0.048(3) 0.043(3) -0.0065(18) 0.0162(18) -0.0004(19)
N2 0.046(2) 0.041(3) 0.041(2) -0.0009(15) 0.0108(16) -0.0025(17)
N3 0.055(3) 0.056(3) 0.049(3) 0.0009(19) 0.0162(19) -0.002(2)
N4 0.054(3) 0.044(3) 0.053(3) 0.0017(17) 0.0187(18) -0.0068(19)
N5 0.054(3) 0.039(3) 0.056(3) -0.0011(17) 0.0186(19) -0.0042(18)
N6 0.059(3) 0.048(3) 0.048(3) -0.0011(19) 0.0126(18) 0.0017(19)
N11 0.081(4) 0.086(4) 0.070(4) 0.003(3) -0.001(3) -0.003(3)
C1 0.072(4) 0.051(3) 0.057(4) -0.006(3) 0.024(3) -0.001(3)
C2 0.098(5) 0.056(4) 0.054(4) -0.008(3) 0.025(3) 0.009(3)
C3 0.094(5) 0.066(4) 0.061(4) 0.004(4) 0.013(4) 0.016(3)
C4 0.070(4) 0.058(4) 0.058(4) 0.003(3) 0.010(3) 0.012(3)
C5 0.058(3) 0.045(3) 0.042(3) -0.004(2) 0.012(2) -0.002(2)
C6 0.052(3) 0.040(3) 0.043(3) -0.0019(19) 0.011(2) -0.000(2)
C7 0.050(3) 0.043(3) 0.051(3) 0.004(2) 0.007(2) 0.001(3)
C8 0.042(3) 0.045(3) 0.047(3) 0.0003(19) 0.012(2) -0.001(2)
C9 0.058(3) 0.046(3) 0.046(3) -0.001(2) 0.018(3) -0.002(3)
C10 0.049(3) 0.044(3) 0.040(3) 0.0007(19) 0.0145(19) -0.002(2)
C11 0.053(3) 0.044(3) 0.036(3) 0.003(2) 0.0110(19) -0.006(2)
C12 0.066(3) 0.052(3) 0.051(3) 0.003(3) 0.015(3) 0.004(3)
C13 0.086(4) 0.069(4) 0.055(4) 0.010(3) 0.004(3) 0.012(3)
C14 0.064(4) 0.072(4) 0.052(4) 0.012(3) 0.003(3) 0.001(3)
C15 0.049(3) 0.070(4) 0.057(4) 0.007(3) 0.002(3) -0.005(3)
C16 0.063(3) 0.055(4) 0.056(3) 0.011(3) 0.018(3) -0.004(3)
C17 0.075(4) 0.057(4) 0.062(4) 0.013(3) 0.017(3) -0.014(3)
C18 0.076(4) 0.054(4) 0.082(5) 0.004(3) 0.007(4) -0.022(3)
C19 0.052(3) 0.058(4) 0.090(5) 0.001(3) 0.015(3) -0.016(3)
C20 0.053(3) 0.040(3) 0.057(3) 0.002(2) 0.015(3) -0.010(3)
C21 0.050(3) 0.041(3) 0.062(4) 0.002(2) 0.018(3) -0.002(3)
C22 0.055(3) 0.042(3) 0.069(4) 0.002(2) 0.021(3) -0.006(3)
C23 0.059(3) 0.042(3) 0.063(4) 0.006(2) 0.023(3) 0.001(3)
C24 0.066(3) 0.042(3) 0.059(4) 0.005(3) 0.024(3) -0.004(3)
C25 0.057(3) 0.040(3) 0.048(3) 0.005(2) 0.019(3) -0.003(3)
C26 0.065(3) 0.037(3) 0.048(3) -0.000(2) 0.015(3) 0.003(2)
C27 0.075(4) 0.045(3) 0.068(4) 0.002(3) 0.027(3) -0.002(3)
C28 0.088(5) 0.043(3) 0.066(4) -0.003(3) 0.018(3) -0.008(3)
C29 0.085(4) 0.049(4) 0.065(4) -0.017(3) 0.013(3) 0.001(3)
C30 0.067(4) 0.055(4) 0.053(3) -0.010(3) 0.014(3) 0.004(3)
C31 0.053(3) 0.049(3) 0.049(3) 0.004(2) 0.012(3) -0.005(3)
C32 0.061(3) 0.048(3) 0.064(4) -0.004(3) 0.023(3) -0.000(3)
C33 0.053(3) 0.044(3) 0.073(4) 0.005(3) 0.021(3) 0.002(3)
C34 0.051(3) 0.049(3) 0.051(3) 0.003(2) 0.013(3) -0.001(3)
C35 0.054(3) 0.047(3) 0.070(4) 0.001(3) 0.022(3) 0.006(3)
C36 0.050(3) 0.050(3) 0.072(4) 0.008(3) 0.022(3) 0.006(3)
C37 0.047(3) 0.046(3) 0.051(3) -0.001(2) 0.016(2) -0.005(3)
C38 0.056(3) 0.050(3) 0.061(4) -0.004(3) 0.016(3) 0.007(3)
C39 0.055(3) 0.052(3) 0.059(4) 0.004(3) 0.015(3) 0.004(3)
C40 0.053(3) 0.043(3) 0.050(3) 0.000(2) 0.012(3) -0.009(3)
C41 0.059(3) 0.047(3) 0.047(3) -0.003(3) 0.016(3) -0.004(3)
C42 0.052(3) 0.047(3) 0.052(3) -0.001(2) 0.012(2) -0.000(3)
C43 0.056(3) 0.044(3) 0.056(3) -0.005(2) 0.016(3) -0.012(3)
C44 0.057(4) 0.054(4) 0.069(4) -0.001(3) 0.010(3) -0.001(3)
C45 0.053(4) 0.068(4) 0.088(5) -0.004(3) -0.003(3) -0.008(4)
C46 0.051(4) 0.088(5) 0.088(5) -0.010(3) 0.010(3) -0.016(4)
C47 0.061(4) 0.104(6) 0.065(4) -0.020(4) 0.020(3) -0.009(4)
C48 0.058(3) 0.075(4) 0.054(4) -0.010(3) 0.014(3) -0.011(3)
C49 0.058(3) 0.046(3) 0.067(4) 0.005(3) 0.026(3) 0.000(3)
C50 0.061(4) 0.048(3) 0.090(5) 0.011(3) 0.031(3) 0.010(3)
C51 0.068(4) 0.039(3) 0.091(5) 0.003(3) 0.035(3) 0.011(3)
C52 0.063(3) 0.047(3) 0.056(3) 0.008(3) 0.024(3) -0.003(3)
C53 0.059(3) 0.044(3) 0.064(4) 0.009(3) 0.019(3) 0.005(3)
C54 0.069(4) 0.043(3) 0.067(4) 0.002(3) 0.024(3) 0.003(3)
C55 0.060(3) 0.047(3) 0.052(3) 0.001(3) 0.021(3) 0.003(3)
C56 0.069(4) 0.057(4) 0.070(4) -0.003(3) 0.026(3) -0.012(3)
C57 0.080(4) 0.055(4) 0.077(5) -0.011(3) 0.017(4) -0.011(3)
C58 0.068(4) 0.047(3) 0.057(4) -0.002(3) 0.013(3) 0.005(3)
C59 0.059(3) 0.053(3) 0.054(3) 0.010(3) 0.010(3) 0.001(3)
C60 0.052(3) 0.054(3) 0.048(3) 0.009(3) 0.008(2) -0.007(3)
C61 0.066(4) 0.046(3) 0.089(5) -0.001(3) 0.002(4) 0.009(3)
C62 0.089(5) 0.064(4) 0.102(6) -0.005(4) -0.021(4) -0.008(4)
C63 0.103(7) 0.070(5) 0.153(9) -0.010(5) -0.037(7) -0.014(6)
C64 0.062(5) 0.056(5) 0.204(12) -0.009(4) -0.015(6) 0.015(6)
C65 0.075(5) 0.061(5) 0.182(10) 0.002(4) 0.030(6) 0.026(6)
C66 0.056(4) 0.062(4) 0.119(6) 0.008(3) 0.014(4) 0.019(4)
C67 0.152(9) 0.143(10) 0.089(7) -0.051(8) -0.014(7) 0.020(6)
C68 0.308(17) 0.140(11) 0.115(9) 0.002(11) -0.037(10) -0.053(8)
C69 0.184(13) 0.228(15) 0.201(15) 0.114(12) 0.057(11) 0.044(12)

loop_
_atom_type_symbol
_atom_type_description
_atom_type_scat_dispersion_real
_atom_type_scat_dispersion_imag
_atom_type_scat_source
Cd Cd -0.807 1.202
;
International Tables for Crystallography
(1992, Vol. C, Tables 4.2.6.8 and 6.1.1.4)
;
C C 0.003 0.002
;
International Tables for Crystallography
(1992, Vol. C, Tables 4.2.6.8 and 6.1.1.4)
;
H H 0.000 0.000
;
International Tables for Crystallography
(1992, Vol. C, Table 6.1.1.4)
;
N N 0.006 0.003
;
International Tables for Crystallography
(1992, Vol. C, Tables 4.2.6.8 and 6.1.1.4)
;
O O 0.011 0.006
;
International Tables for Crystallography
(1992, Vol. C, Tables 4.2.6.8 and 6.1.1.4)
;
Cl Cl 0.148 0.159
;
International Tables for Crystallography
(1992, Vol. C, Tables 4.2.6.8 and 6.1.1.4)
;

loop_
_geom_angle_atom_site_label_1
_geom_angle_atom_site_label_2
_geom_angle_atom_site_label_3
_geom_angle
_geom_angle_publ_flag
_geom_angle_site_symmetry_1
_geom_angle_site_symmetry_3
N1 Cd1 N2 70.13(14) yes . .
N1 Cd1 N3 141.01(14) yes . .
N1 Cd1 N4 89.41(14) yes . .
N1 Cd1 N5 111.47(15) yes . .
N1 Cd1 N6 104.85(14) yes . .
N2 Cd1 N3 71.11(13) yes . .
N2 Cd1 N4 117.39(14) yes . .
N2 Cd1 N5 171.49(14) yes . .
N2 Cd1 N6 101.16(14) yes . .
N3 Cd1 N4 104.69(14) yes . .
N3 Cd1 N5 107.49(14) yes . .
N3 Cd1 N6 86.60(15) yes . .
N4 Cd1 N5 71.12(14) yes . .
N4 Cd1 N6 141.45(14) yes . .
N5 Cd1 N6 70.34(14) yes . .
O1 Cl1 O2 95.13(9) yes . .
O1 Cl1 O3 130.05(11) yes . .
O1 Cl1 O4 103.26(11) yes . .
O1 Cl1 O5 105.94(10) yes . .
O1 Cl1 O6 106.58(10) yes . .
O1 Cl1 O7 110.20(11) yes . .
O2 Cl1 O3 46.96(5) yes . .
O2 Cl1 O4 127.96(13) yes . .
O2 Cl1 O5 115.54(13) yes . .
O2 Cl1 O6 50.72(6) yes . .
O2 Cl1 O7 154.66(14) yes . .
O3 Cl1 O4 86.03(9) yes . .
O3 Cl1 O5 118.76(12) yes . .
O3 Cl1 O6 75.97(8) yes . .
O3 Cl1 O7 111.88(11) yes . .
O4 Cl1 O5 105.46(10) yes . .
O4 Cl1 O6 150.12(12) yes . .
O4 Cl1 O7 48.08(6) yes . .
O5 Cl1 O6 64.88(8) yes . .
O5 Cl1 O7 57.61(6) yes . .
O6 Cl1 O7 117.64(12) yes . .
O11 Cl2 O11 179.45(14) yes . 2_655
O11 Cl2 O12 76.37(5) yes . .
O11 Cl2 O12 104.17(9) yes . 2_655
O11 Cl2 O13 94.05(4) yes . .
O11 Cl2 O13 85.72(3) yes . 2_655
O11 Cl2 O12 104.17(9) yes 2_655 .
O11 Cl2 O12 76.37(5) yes 2_655 2_655
O11 Cl2 O13 85.72(3) yes 2_655 .
O11 Cl2 O13 94.05(4) yes 2_655 2_655
O12 Cl2 O12 32.57(5) yes . 2_655
O12 Cl2 O13 124.56(8) yes . .
O12 Cl2 O13 105.85(5) yes . 2_655
O12 Cl2 O13 105.85(5) yes 2_655 .
O12 Cl2 O13 124.56(8) yes 2_655 2_655
O13 Cl2 O13 128.07(13) yes . 2_655
O21 Cl3a O21 180.000 yes . 3_656
O21 Cl3a O22 91.452(3) yes . .
O21 Cl3a O22 88.548(3) yes . 3_656
O21 Cl3a O23 77.367(3) yes . .
O21 Cl3a O23 102.633(3) yes . 3_656
O21 Cl3a O22 88.548(3) yes 3_656 .
O21 Cl3a O22 91.452(3) yes 3_656 3_656
O21 Cl3a O23 102.633(3) yes 3_656 .
O21 Cl3a O23 77.367(3) yes 3_656 3_656
O22 Cl3a O22 180.000(3) yes . 3_656
O22 Cl3a O23 90.145(3) yes . .
O22 Cl3a O23 89.855(3) yes . 3_656
O22 Cl3a O23 89.855(3) yes 3_656 .
O22 Cl3a O23 90.145(3) yes 3_656 3_656
O23 Cl3a O23 180.000 yes . 3_656
Cl3b Cl3b O21 72.1435(12) yes 3_656 3_656
Cl3b Cl3b O22 82.707 yes 3_656 3_656
Cl3b Cl3b O23 74.201(3) yes 3_656 .
O21 Cl3b O22 111.6324(13) yes 3_656 3_656
O21 Cl3b O23 117.892(2) yes 3_656 .
O22 Cl3b O23 113.886(3) yes 3_656 .
Cl1 O2 O3 72.87(7) yes . .
Cl1 O2 O6 72.22(8) yes . .
O3 O2 O6 102.426(3) yes . .
Cl1 O3 O2 60.18(6) yes . .
Cl1 O4 O7 65.71(7) yes . .
Cl1 O5 O6 60.10(7) yes . .
Cl1 O5 O7 60.10(7) yes . .
O6 O5 O7 115.526 yes . .
Cl1 O6 O2 57.05(6) yes . .
Cl1 O6 O5 55.01(6) yes . .
O2 O6 O5 112.005(3) yes . .
Cl1 O7 O4 66.22(8) yes . .
Cl1 O7 O5 62.29(8) yes . .
O4 O7 O5 128.136(3) yes . .
Cl2 O11 O14 48.82(5) yes . .
Cl2 O13 O14 57.42(4) yes . .
O11 O14 O13 136.476(3) yes . .
Cl3a O21 Cl3b 45.2108(19) yes . 3_656
Cl3a O22 Cl3b 44.7094(18) yes . 3_656
Cl3a O23 Cl3b 47.047(3) yes . .
Cd1 N1 C1 123.3(4) yes . .
Cd1 N1 C5 117.5(4) yes . .
C1 N1 C5 119.3(5) yes . .
Cd1 N2 C6 120.7(4) yes . .
Cd1 N2 C10 119.3(3) yes . .
C6 N2 C10 119.8(4) yes . .
Cd1 N3 C11 117.3(3) yes . .
Cd1 N3 C15 122.8(4) yes . .
C11 N3 C15 119.1(5) yes . .
Cd1 N4 C16 123.9(4) yes . .
Cd1 N4 C20 117.7(3) yes . .
C16 N4 C20 118.4(4) yes . .
Cd1 N5 C21 119.0(4) yes . .
Cd1 N5 C25 120.4(3) yes . .
C21 N5 C25 120.0(5) yes . .
Cd1 N6 C26 117.1(3) yes . .
Cd1 N6 C30 124.3(4) yes . .
C26 N6 C30 118.5(5) yes . .
C67 N11 C68 120.8(9) yes . .
C67 N11 C69 124.2(9) yes . .
C68 N11 C69 115.0(9) yes . .
N1 C1 C2 122.7(6) yes . .
C1 C2 C3 118.2(6) yes . .
C2 C3 C4 119.7(6) yes . .
C3 C4 C5 118.8(6) yes . .
N1 C5 C4 121.3(5) yes . .
N1 C5 C6 116.3(4) yes . .
C4 C5 C6 122.4(5) yes . .
N2 C6 C5 115.2(5) yes . .
N2 C6 C7 121.3(5) yes . .
C5 C6 C7 123.5(4) yes . .
C6 C7 C8 119.9(5) yes . .
C7 C8 C9 118.1(5) yes . .
C7 C8 C31 119.0(4) yes . .
C9 C8 C31 122.8(5) yes . .
C8 C9 C10 119.5(5) yes . .
N2 C10 C9 121.4(4) yes . .
N2 C10 C11 114.6(4) yes . .
C9 C10 C11 123.9(5) yes . .
N3 C11 C10 116.5(4) yes . .
N3 C11 C12 121.7(4) yes . .
C10 C11 C12 121.8(4) yes . .
C11 C12 C13 118.2(5) yes . .
C12 C13 C14 120.1(6) yes . .
C13 C14 C15 118.2(5) yes . .
N3 C15 C14 122.7(5) yes . .
N4 C16 C17 122.9(5) yes . .
C16 C17 C18 119.2(6) yes . .
C17 C18 C19 118.5(6) yes . .
C18 C19 C20 120.1(6) yes . .
N4 C20 C19 121.0(5) yes . .
N4 C20 C21 115.4(4) yes . .
C19 C20 C21 123.6(5) yes . .
N5 C21 C20 116.4(5) yes . .
N5 C21 C22 121.4(5) yes . .
C20 C21 C22 122.1(5) yes . .
C21 C22 C23 119.5(5) yes . .
C22 C23 C24 118.0(5) yes . .
C22 C23 C49 120.0(5) yes . .
C24 C23 C49 121.9(5) yes . .
C23 C24 C25 120.1(5) yes . .
N5 C25 C24 121.1(5) yes . .
N5 C25 C26 115.4(5) yes . .
C24 C25 C26 123.4(5) yes . .
N6 C26 C25 116.3(5) yes . .
N6 C26 C27 120.8(5) yes . .
C25 C26 C27 122.9(5) yes . .
C26 C27 C28 119.8(6) yes . .
C27 C28 C29 119.1(6) yes . .
C28 C29 C30 119.0(6) yes . .
N6 C30 C29 122.8(5) yes . .
C8 C31 C32 118.4(5) yes . .
C8 C31 C36 122.4(5) yes . .
C32 C31 C36 119.2(5) yes . .
C31 C32 C33 119.8(5) yes . .
C32 C33 C34 121.8(5) yes . .
C33 C34 C35 117.5(5) yes . .
C33 C34 C37 120.9(5) yes . .
C35 C34 C37 121.5(5) yes . .
C34 C35 C36 121.3(5) yes . .
C31 C36 C35 120.3(5) yes . .
C34 C37 C38 120.5(5) yes . .
C34 C37 C42 122.6(5) yes . .
C38 C37 C42 116.9(5) yes . .
C37 C38 C39 121.6(5) yes . .
C38 C39 C40 121.7(5) yes . .
C39 C40 C41 117.1(5) yes . .
C39 C40 C43 121.5(5) yes . .
C41 C40 C43 121.4(5) yes . .
C40 C41 C42 120.9(5) yes . .
C37 C42 C41 121.8(5) yes . .
C40 C43 C44 121.0(5) yes . .
C40 C43 C48 121.8(5) yes . .
C44 C43 C48 117.1(5) yes . .
C43 C44 C45 121.3(6) yes . .
C44 C45 C46 119.9(6) yes . .
C45 C46 C47 120.0(6) yes . .
C46 C47 C48 120.1(6) yes . .
C43 C48 C47 121.6(5) yes . .
C23 C49 C50 120.8(5) yes . .
C23 C49 C54 121.3(5) yes . .
C50 C49 C54 117.8(5) yes . .
C49 C50 C51 120.8(5) yes . .
C50 C51 C52 121.7(5) yes . .
C51 C52 C53 118.0(5) yes . .
C51 C52 C55 121.2(5) yes . .
C53 C52 C55 120.7(5) yes . .
C52 C53 C54 121.2(5) yes . .
C49 C54 C53 120.4(5) yes . .
C52 C55 C56 119.2(5) yes . .
C52 C55 C60 122.4(5) yes . .
C56 C55 C60 118.4(5) yes . .
C55 C56 C57 120.3(6) yes . .
C56 C57 C58 123.1(6) yes . .
C57 C58 C59 115.6(5) yes . .
C57 C58 C61 121.3(5) yes . .
C59 C58 C61 123.1(5) yes . .
C58 C59 C60 121.4(5) yes . .
C55 C60 C59 121.1(5) yes . .
C58 C61 C62 117.3(6) yes . .
C58 C61 C66 123.6(6) yes . .
C62 C61 C66 119.1(6) yes . .
C61 C62 C63 119.6(8) yes . .
C62 C63 C64 120.1(10) yes . .
C63 C64 C65 122.1(8) yes . .
C64 C65 C66 116.5(9) yes . .
C61 C66 C65 122.4(8) yes . .
O51 C67 N11 119.8(9) yes . .
N1 C1 H1 118.653 no . .
C2 C1 H1 118.643 no . .
C1 C2 H2 120.873 no . .
C3 C2 H2 120.890 no . .
C2 C3 H3 120.160 no . .
C4 C3 H3 120.155 no . .
C3 C4 H4 120.594 no . .
C5 C4 H4 120.595 no . .
C6 C7 H7 120.052 no . .
C8 C7 H7 120.075 no . .
C8 C9 H9 120.296 no . .
C10 C9 H9 120.237 no . .
C11 C12 H12 120.901 no . .
C13 C12 H12 120.869 no . .
C12 C13 H13 119.925 no . .
C14 C13 H13 119.963 no . .
C13 C14 H14 120.871 no . .
C15 C14 H14 120.913 no . .
N3 C15 H15 118.686 no . .
C14 C15 H15 118.657 no . .
N4 C16 H16 118.564 no . .
C17 C16 H16 118.558 no . .
C16 C17 H17 120.392 no . .
C18 C17 H17 120.425 no . .
C17 C18 H18 120.768 no . .
C19 C18 H18 120.754 no . .
C18 C19 H19 119.975 no . .
C20 C19 H19 119.969 no . .
C21 C22 H22 120.249 no . .
C23 C22 H22 120.251 no . .
C23 C24 H24 119.974 no . .
C25 C24 H24 119.970 no . .
C26 C27 H27 120.077 no . .
C28 C27 H27 120.096 no . .
C27 C28 H28 120.457 no . .
C29 C28 H28 120.475 no . .
C28 C29 H29 120.520 no . .
C30 C29 H29 120.491 no . .
N6 C30 H30 118.605 no . .
C29 C30 H30 118.629 no . .
C31 C32 H32 120.110 no . .
C33 C32 H32 120.102 no . .
C32 C33 H33 119.120 no . .
C34 C33 H33 119.103 no . .
C34 C35 H35 119.353 no . .
C36 C35 H35 119.382 no . .
C31 C36 H36 119.864 no . .
C35 C36 H36 119.833 no . .
C37 C38 H38 119.190 no . .
C39 C38 H38 119.182 no . .
C38 C39 H39 119.160 no . .
C40 C39 H39 119.179 no . .
C40 C41 H41 119.585 no . .
C42 C41 H41 119.561 no . .
C37 C42 H42 119.149 no . .
C41 C42 H42 119.084 no . .
C43 C44 H44 119.317 no . .
C45 C44 H44 119.348 no . .
C44 C45 H45 120.057 no . .
C46 C45 H45 120.066 no . .
C45 C46 H46 119.988 no . .
C47 C46 H46 120.017 no . .
C46 C47 H47 119.956 no . .
C48 C47 H47 119.965 no . .
C43 C48 H48 119.231 no . .
C47 C48 H48 119.206 no . .
C49 C50 H50 119.599 no . .
C51 C50 H50 119.594 no . .
C50 C51 H51 119.173 no . .
C52 C51 H51 119.161 no . .
C52 C53 H53 119.377 no . .
C54 C53 H53 119.434 no . .
C49 C54 H54 119.767 no . .
C53 C54 H54 119.795 no . .
C55 C56 H56 119.853 no . .
C57 C56 H56 119.862 no . .
C56 C57 H57 118.466 no . .
C58 C57 H57 118.478 no . .
C58 C59 H59 119.281 no . .
C60 C59 H59 119.269 no . .
C55 C60 H60 119.419 no . .
C59 C60 H60 119.470 no . .
C61 C62 H62 120.191 no . .
C63 C62 H62 120.230 no . .
C62 C63 H63 119.932 no . .
C64 C63 H63 119.919 no . .
C63 C64 H64 118.934 no . .
C65 C64 H64 118.923 no . .
C64 C65 H65 121.751 no . .
C66 C65 H65 121.770 no . .
C61 C66 H66 118.802 no . .
C65 C66 H66 118.789 no . .
O51 C67 H67 120.126 no . .
N11 C67 H67 120.084 no . .
N11 C68 H68A 109.480 no . .
N11 C68 H68B 109.460 no . .
N11 C68 H68C 109.450 no . .
H68A C68 H68B 109.474 no . .
H68A C68 H68C 109.487 no . .
H68B C68 H68C 109.475 no . .
N11 C69 H69A 109.462 no . .
N11 C69 H69B 109.491 no . .
N11 C69 H69C 109.479 no . .
H69A C69 H69B 109.464 no . .
H69A C69 H69C 109.466 no . .
H69B C69 H69C 109.464 no . .

loop_
_geom_bond_atom_site_label_1
_geom_bond_atom_site_label_2
_geom_bond_distance
_geom_bond_publ_flag
_geom_bond_site_symmetry_2
Cd1 N1 2.345(4) yes .
Cd1 N2 2.281(4) yes .
Cd1 N3 2.322(4) yes .
Cd1 N4 2.323(4) yes .
Cd1 N5 2.278(5) yes .
Cd1 N6 2.363(5) yes .
Cl1 O1 1.4412(16) yes .
Cl1 O2 1.2838(15) yes .
Cl1 O3 1.4141(15) yes .
Cl1 O4 1.3535(17) yes .
Cl1 O5 1.3767(17) yes .
Cl1 O6 1.4568(18) yes .
Cl1 O7 1.3481(15) yes .
Cl2 O11 1.56306(8) yes .
Cl2 O11 1.56306(8) yes 2_655
Cl2 O12 1.3889(18) yes .
Cl2 O12 1.3889(18) yes 2_655
Cl2 O13 1.4511(8) yes .
Cl2 O13 1.4511(8) yes 2_655
Cl3a O21 1.51204(5) yes .
Cl3a O21 1.51204(5) yes 3_656
Cl3a O22 1.58958(5) yes .
Cl3a O22 1.58958(5) yes 3_656
Cl3a O23 1.48216(6) yes .
Cl3a O23 1.48216(6) yes 3_656
Cl3b Cl3b 2.25482(10) yes 3_656
Cl3b O21 1.41093(7) yes 3_656
Cl3b O22 1.27280(6) yes 3_656
Cl3b O23 1.31689(4) yes .
O2 O3 1.08147(4) yes .
O2 O6 1.18422(4) yes .
O4 O7 1.10054(3) yes .
O5 O6 1.52151(7) yes .
O5 O7 1.31318(4) yes .
O11 O14 1.40777(4) yes .
O13 O14 0.96140(4) yes .
O31 O31 1.69(4) yes 3_666
O51 C67 1.294(14) yes .
N1 C1 1.335(7) yes .
N1 C5 1.334(7) yes .
N2 C6 1.323(6) yes .
N2 C10 1.354(6) yes .
N3 C11 1.330(6) yes .
N3 C15 1.350(7) yes .
N4 C16 1.345(7) yes .
N4 C20 1.352(6) yes .
N5 C21 1.343(6) yes .
N5 C25 1.350(7) yes .
N6 C26 1.348(7) yes .
N6 C30 1.344(7) yes .
N11 C67 1.331(12) yes .
N11 C68 1.393(13) yes .
N11 C69 1.467(16) yes .
C1 C2 1.374(8) yes .
C2 C3 1.363(10) yes .
C3 C4 1.391(9) yes .
C4 C5 1.377(7) yes .
C5 C6 1.503(7) yes .
C6 C7 1.381(7) yes .
C7 C8 1.392(7) yes .
C8 C9 1.379(7) yes .
C8 C31 1.486(8) yes .
C9 C10 1.379(7) yes .
C10 C11 1.511(6) yes .
C11 C12 1.386(7) yes .
C12 C13 1.395(8) yes .
C13 C14 1.365(9) yes .
C14 C15 1.371(8) yes .
C16 C17 1.373(8) yes .
C17 C18 1.367(10) yes .
C18 C19 1.391(9) yes .
C19 C20 1.378(8) yes .
C20 C21 1.496(7) yes .
C21 C22 1.387(7) yes .
C22 C23 1.402(8) yes .
C23 C24 1.389(7) yes .
C23 C49 1.473(8) yes .
C24 C25 1.384(7) yes .
C25 C26 1.492(7) yes .
C26 C27 1.391(8) yes .
C27 C28 1.375(8) yes .
C28 C29 1.368(9) yes .
C29 C30 1.374(8) yes .
C31 C32 1.396(8) yes .
C31 C36 1.371(8) yes .
C32 C33 1.391(8) yes .
C33 C34 1.385(8) yes .
C34 C35 1.389(7) yes .
C34 C37 1.484(7) yes .
C35 C36 1.401(7) yes .
C37 C38 1.394(7) yes .
C37 C42 1.385(8) yes .
C38 C39 1.375(8) yes .
C39 C40 1.392(8) yes .
C40 C41 1.393(7) yes .
C40 C43 1.499(7) yes .
C41 C42 1.393(7) yes .
C43 C44 1.407(8) yes .
C43 C48 1.379(8) yes .
C44 C45 1.384(8) yes .
C45 C46 1.365(10) yes .
C46 C47 1.380(9) yes .
C47 C48 1.382(8) yes .
C49 C50 1.405(8) yes .
C49 C54 1.407(8) yes .
C50 C51 1.367(8) yes .
C51 C52 1.395(8) yes .
C52 C53 1.390(8) yes .
C52 C55 1.483(8) yes .
C53 C54 1.386(7) yes .
C55 C56 1.374(8) yes .
C55 C60 1.390(8) yes .
C56 C57 1.376(9) yes .
C57 C58 1.389(9) yes .
C58 C59 1.412(7) yes .
C58 C61 1.469(8) yes .
C59 C60 1.371(7) yes .
C61 C62 1.427(11) yes .
C61 C66 1.352(11) yes .
C62 C63 1.367(12) yes .
C63 C64 1.367(17) yes .
C64 C65 1.404(17) yes .
C65 C66 1.406(9) yes .
C1 H1 0.950 no .
C2 H2 0.950 no .
C3 H3 0.950 no .
C4 H4 0.949 no .
C7 H7 0.950 no .
C9 H9 0.950 no .
C12 H12 0.950 no .
C13 H13 0.950 no .
C14 H14 0.950 no .
C15 H15 0.950 no .
C16 H16 0.950 no .
C17 H17 0.950 no .
C18 H18 0.950 no .
C19 H19 0.950 no .
C22 H22 0.950 no .
C24 H24 0.950 no .
C27 H27 0.950 no .
C28 H28 0.950 no .
C29 H29 0.950 no .
C30 H30 0.950 no .
C32 H32 0.950 no .
C33 H33 0.950 no .
C35 H35 0.950 no .
C36 H36 0.950 no .
C38 H38 0.950 no .
C39 H39 0.950 no .
C41 H41 0.950 no .
C42 H42 0.950 no .
C44 H44 0.950 no .
C45 H45 0.950 no .
C46 H46 0.950 no .
C47 H47 0.950 no .
C48 H48 0.950 no .
C50 H50 0.950 no .
C51 H51 0.950 no .
C53 H53 0.950 no .
C54 H54 0.950 no .
C56 H56 0.950 no .
C57 H57 0.950 no .
C59 H59 0.950 no .
C60 H60 0.950 no .
C62 H62 0.950 no .
C63 H63 0.950 no .
C64 H64 0.950 no .
C65 H65 0.950 no .
C66 H66 0.950 no .
C67 H67 0.950 no .
C68 H68A 0.980 no .
C68 H68B 0.980 no .
C68 H68C 0.980 no .
C69 H69A 0.980 no .
C69 H69B 0.980 no .
C69 H69C 0.980 no .

loop_
_geom_contact_atom_site_label_1
_geom_contact_atom_site_label_2
_geom_contact_distance
_geom_contact_publ_flag
_geom_contact_site_symmetry_2
O11 O14 2.43634(11) no 2_655
O12 O14 2.33137(10) no .
O12 O14 2.39017(10) no 2_655
O13 O14 2.07935(8) no 2_655
O14 O14 1.89388(7) no 2_655
O51 C68 2.691(15) no .
N1 C3 2.741(8) no .
N2 C8 2.764(7) no .
N3 C13 2.746(8) no .
N4 C18 2.771(7) no .
N5 C23 2.777(7) no .
N6 C28 2.765(7) no .
C1 C4 2.702(9) no .
C2 C5 2.729(8) no .
C4 C7 3.006(8) no .
C6 C9 2.730(7) no .
C7 C10 2.714(7) no .
C7 C32 2.976(8) no .
C9 C12 3.020(7) no .
C9 C36 3.084(7) no .
C11 C14 2.736(7) no .
C12 C15 2.714(8) no .
C16 C19 2.700(8) no .
C17 C20 2.733(8) no .
C19 C22 3.000(8) no .
C21 C24 2.737(8) no .
C22 C25 2.740(7) no .
C22 C50 2.958(8) no .
C24 C27 3.015(8) no .
C24 C54 2.995(8) no .
C26 C29 2.732(8) no .
C27 C30 2.702(8) no .
C31 C34 2.815(8) no .
C32 C35 2.761(8) no .
C33 C36 2.757(7) no .
C33 C38 2.958(7) no .
C35 C42 3.017(7) no .
C37 C40 2.837(7) no .
C38 C41 2.750(8) no .
C39 C42 2.743(7) no .
C39 C44 2.988(8) no .
C41 C48 2.987(7) no .
C43 C46 2.796(8) no .
C44 C47 2.745(9) no .
C45 C48 2.756(9) no .
C49 C52 2.819(8) no .
C50 C53 2.766(8) no .
C51 C54 2.763(8) no .
C51 C56 3.049(8) no .
C53 C56 3.569(8) no .
C53 C60 3.113(7) no .
C55 C58 2.827(8) no .
C56 C59 2.753(8) no .
C57 C60 2.730(8) no .
C57 C62 2.975(10) no .
C59 C66 3.098(8) no .
C61 C64 2.758(10) no .
C62 C65 2.801(14) no .
C63 C66 2.760(14) no .
Cl3a O24 2.32402(11) no .
Cl3a O24 2.32402(11) no 3_656
Cl3b O24 3.44107(16) no 3_656
Cl3b O31 2.99(3) no .
O1 C12 3.311(5) no .
O1 C16 3.405(6) no 1_545
O1 C41 3.368(5) no 7_546
O2 C5 3.353(5) no 1_545
O2 C6 3.079(5) no 1_545
O2 C7 3.132(5) no 1_545
O3 C7 3.294(5) no 1_545
O4 C9 3.542(5) no .
O4 C62 3.432(9) no 3_656
O5 C10 3.506(5) no .
O5 C30 3.261(6) no .
O5 C69 3.536(14) no 5_445
O6 C4 3.430(6) no 1_545
O6 C5 3.219(5) no 1_545
O6 C6 3.473(5) no 1_545
O6 C16 3.374(5) no 1_545
O6 C69 3.472(14) no 5_445
O7 C9 2.920(5) no .
O7 C10 3.239(5) no .
O7 C11 3.561(5) no .
O7 C12 3.383(5) no .
O7 C68 3.477(12) no 5_445
O11 C19 3.519(6) no 2_645
O11 C45 3.334(6) no 6_545
O11 C46 3.464(6) no 6_545
O12 C24 3.495(6) no .
O12 C24 3.414(6) no 2_655
O12 C27 3.453(6) no .
O12 C54 3.166(6) no 2_655
O13 C22 3.588(6) no 2_645
O13 C27 3.348(6) no 2_655
O13 C28 3.449(7) no 2_655
O13 C50 3.318(6) no 1_545
O14 C19 3.410(7) no 2_645
O14 C22 3.113(6) no 2_645
O21 O24 3.44690(16) no .
O21 O24 1.86909(7) no 3_656
O21 O31 3.35(3) no 3_656
O22 O24 3.47996(15) no .
O22 O24 1.93535(6) no 3_656
O22 O31 3.20(3) no 3_656
O22 C14 3.243(6) no .
O22 C18 3.506(7) no 1_545
O23 O24 2.18878(9) no .
O23 O24 3.22567(11) no 3_656
O23 C15 3.294(6) no .
O23 C18 3.536(6) no 1_545
O23 C24 3.512(6) no .
O24 Cl3a 2.32402(11) no .
O24 Cl3b 3.44107(16) no 3_656
O24 O21 3.44690(16) no .
O24 O21 1.86909(7) no 3_656
O24 O22 3.47996(15) no .
O24 O22 1.93535(6) no 3_656
O24 O23 2.18878(9) no .
O24 O23 3.22567(11) no 3_656
O24 O31 1.83(3) no .
O24 O31 3.34(3) no 3_666
O24 C22 3.534(6) no .
O31 Cl3b 2.99(3) no .
O31 O21 3.35(3) no 3_656
O31 O22 3.20(3) no 3_656
O31 O24 1.83(3) no .
O31 O24 3.34(3) no 3_666
O31 C19 3.57(3) no 3_666
O31 C22 3.48(3) no .
O51 C4 3.175(9) no 2_655
O51 C7 3.425(9) no 2_655
O51 C65 3.584(13) no 6_655
N3 C48 3.357(8) no 7_556
N6 C60 3.500(7) no 2_655
C1 C55 3.475(8) no 2_655
C1 C56 3.558(9) no 2_655
C2 C56 3.353(9) no 2_655
C2 C57 3.271(9) no 2_655
C3 C69 3.440(17) no 5_455
C4 O6 3.430(6) no 1_565
C4 O51 3.175(9) no 2_655
C4 C69 3.599(16) no 5_455
C5 O2 3.353(5) no 1_565
C5 O6 3.219(5) no 1_565
C6 O2 3.079(5) no 1_565
C6 O6 3.473(5) no 1_565
C7 O2 3.132(5) no 1_565
C7 O3 3.294(5) no 1_565
C7 O51 3.425(9) no 2_655
C9 O4 3.542(5) no .
C9 O7 2.920(5) no .
C9 C41 3.520(7) no 7_556
C9 C42 3.522(7) no 7_556
C10 O5 3.506(5) no .
C10 O7 3.239(5) no .
C11 O7 3.561(5) no .
C12 O1 3.311(5) no .
C12 O7 3.383(5) no .
C12 C39 3.544(8) no 7_556
C12 C40 3.560(8) no 7_556
C13 C56 3.503(9) no 3_656
C14 O22 3.243(6) no .
C15 O23 3.294(6) no .
C15 C47 3.502(9) no 7_556
C15 C48 3.532(9) no 7_556
C16 O1 3.405(6) no 1_565
C16 O6 3.374(5) no 1_565
C16 C29 3.539(8) no 1_565
C17 C29 3.426(8) no 1_565
C17 C30 3.600(8) no 1_565
C18 O22 3.506(7) no 1_565
C18 O23 3.536(6) no 1_565
C18 C27 3.557(9) no 1_565
C18 C28 3.538(9) no 1_565
C19 O11 3.519(6) no 2_665
C19 O14 3.410(7) no 2_665
C19 O31 3.57(3) no 3_666
C22 O13 3.588(6) no 2_665
C22 O14 3.113(6) no 2_665
C22 O24 3.534(6) no .
C22 O31 3.48(3) no .
C24 O12 3.495(6) no .
C24 O12 3.414(6) no 2_655
C24 O23 3.512(6) no .
C27 O12 3.453(6) no .
C27 O13 3.348(6) no 2_655
C27 C18 3.557(9) no 1_545
C27 C53 3.529(8) no 2_655
C28 O13 3.449(7) no 2_655
C28 C18 3.538(9) no 1_545
C29 C16 3.539(8) no 1_545
C29 C17 3.426(8) no 1_545
C30 O5 3.261(6) no .
C30 C17 3.600(8) no 1_545
C30 C60 3.553(8) no 2_655
C32 C64 3.567(10) no 5_455
C32 C67 3.524(11) no 2_655
C33 C64 3.494(10) no 5_455
C36 C68 3.497(13) no 5_445
C39 C12 3.544(8) no 7_556
C40 C12 3.560(8) no 7_556
C41 O1 3.368(5) no 7_546
C41 C9 3.520(7) no 7_556
C41 C57 3.488(8) no 5_445
C42 C9 3.522(7) no 7_556
C45 O11 3.334(6) no 6_555
C46 O11 3.464(6) no 6_555
C47 C15 3.502(9) no 7_556
C48 N3 3.357(8) no 7_556
C48 C15 3.532(9) no 7_556
C50 O13 3.318(6) no 1_565
C53 C27 3.529(8) no 2_655
C54 O12 3.166(6) no 2_655
C55 C1 3.475(8) no 2_655
C56 C1 3.558(9) no 2_655
C56 C2 3.353(9) no 2_655
C56 C13 3.503(9) no 3_656
C57 C2 3.271(9) no 2_655
C57 C41 3.488(8) no 5_555
C60 N6 3.500(7) no 2_655
C60 C30 3.553(8) no 2_655
C62 O4 3.432(9) no 3_656
C64 C32 3.567(10) no 5_545
C64 C33 3.494(10) no 5_545
C65 O51 3.584(13) no 6_645
C67 C32 3.524(11) no 2_655
C68 O7 3.477(12) no 5_555
C68 C36 3.497(13) no 5_555
C69 O5 3.536(14) no 5_555
C69 O6 3.472(14) no 5_555
C69 C3 3.440(17) no 5_545
C69 C4 3.599(16) no 5_545
Cd1 H1 3.2768 no .
Cd1 H15 3.2707 no .
Cd1 H16 3.2829 no .
Cd1 H30 3.3252 no .
O51 H68A 2.6824 no .
O51 H68B 2.6286 no .
N1 H2 3.2296 no .
N1 H4 3.2169 no .
N1 H16 3.4843 no .
N2 H7 3.2079 no .
N2 H9 3.2357 no .
N2 H30 3.1434 no .
N3 H12 3.2253 no .
N3 H14 3.2409 no .
N3 H30 3.5539 no .
N4 H1 3.4187 no .
N4 H17 3.2362 no .
N4 H19 3.2285 no .
N5 H1 3.4784 no .
N5 H15 3.3286 no .
N5 H22 3.2320 no .
N5 H24 3.2324 no .
N6 H27 3.2333 no .
N6 H29 3.2360 no .
C1 H3 3.2137 no .
C2 H4 3.2405 no .
C3 H1 3.2033 no .
C4 H2 3.2467 no .
C4 H7 2.7170 no .
C5 H1 3.1553 no .
C5 H3 3.2436 no .
C5 H7 2.7208 no .
C6 H4 2.7047 no .
C7 H4 2.7149 no .
C7 H9 3.2422 no .
C7 H32 2.7691 no .
C8 H32 2.6263 no .
C8 H36 2.6776 no .
C9 H7 3.2393 no .
C9 H12 2.7429 no .
C9 H36 2.8592 no .
C10 H12 2.7103 no .
C10 H30 3.4011 no .
C11 H9 2.7365 no .
C11 H13 3.2484 no .
C11 H15 3.1620 no .
C11 H30 3.5173 no .
C12 H9 2.7388 no .
C12 H14 3.2567 no .
C13 H15 3.2035 no .
C14 H12 3.2523 no .
C15 H13 3.2122 no .
C16 H18 3.2290 no .
C17 H19 3.2302 no .
C18 H16 3.2145 no .
C19 H17 3.2366 no .
C19 H22 2.7047 no .
C20 H16 3.1714 no .
C20 H18 3.2592 no .
C20 H22 2.6987 no .
C21 H19 2.7140 no .
C22 H19 2.7116 no .
C22 H24 3.2563 no .
C22 H50 2.7032 no .
C23 H50 2.6669 no .
C23 H54 2.6811 no .
C24 H22 3.2560 no .
C24 H27 2.7302 no .
C24 H54 2.7156 no .
C25 H27 2.7122 no .
C26 H24 2.7140 no .
C26 H28 3.2556 no .
C26 H30 3.1682 no .
C27 H24 2.7245 no .
C27 H29 3.2288 no .
C28 H30 3.2143 no .
C29 H27 3.2249 no .
C30 H28 3.2266 no .
C31 H7 2.6335 no .
C31 H9 2.6964 no .
C31 H33 3.2649 no .
C31 H35 3.2544 no .
C32 H7 2.7412 no .
C32 H36 3.2465 no .
C33 H35 3.2333 no .
C33 H38 2.6568 no .
C34 H32 3.2778 no .
C34 H36 3.2827 no .
C34 H38 2.6508 no .
C34 H42 2.6806 no .
C35 H33 3.2322 no .
C35 H42 2.7650 no .
C36 H9 2.8981 no .
C36 H32 3.2452 no .
C37 H33 2.6488 no .
C37 H35 2.6673 no .
C37 H39 3.2661 no .
C37 H41 3.2752 no .
C38 H33 2.6853 no .
C38 H42 3.2308 no .
C39 H41 3.2397 no .
C39 H44 2.6876 no .
C40 H38 3.2644 no .
C40 H42 3.2722 no .
C40 H44 2.6847 no .
C40 H48 2.6714 no .
C41 H39 3.2374 no .
C41 H48 2.6912 no .
C42 H35 2.7381 no .
C42 H38 3.2297 no .
C43 H39 2.6778 no .
C43 H41 2.6833 no .
C43 H45 3.2887 no .
C43 H47 3.2622 no .
C44 H39 2.6971 no .
C44 H46 3.2387 no .
C44 H48 3.2412 no .
C45 H47 3.2334 no .
C46 H44 3.2321 no .
C46 H48 3.2455 no .
C47 H45 3.2363 no .
C48 H41 2.6885 no .
C48 H44 3.2376 no .
C48 H46 3.2507 no .
C49 H22 2.6569 no .
C49 H24 2.6772 no .
C49 H51 3.2626 no .
C49 H53 3.2783 no .
C50 H22 2.6698 no .
C50 H54 3.2701 no .
C51 H53 3.2470 no .
C51 H56 2.8305 no .
C52 H50 3.2632 no .
C52 H54 3.2709 no .
C52 H56 2.6129 no .
C52 H60 2.6848 no .
C53 H51 3.2449 no .
C53 H60 2.9502 no .
C54 H24 2.7450 no .
C54 H50 3.2693 no .
C55 H51 2.6651 no .
C55 H53 2.6528 no .
C55 H57 3.2322 no .
C55 H59 3.2550 no .
C56 H51 2.8947 no .
C56 H60 3.2321 no .
C57 H59 3.2353 no .
C57 H62 2.7381 no .
C58 H56 3.2786 no .
C58 H60 3.2803 no .
C58 H62 2.6230 no .
C58 H66 2.6516 no .
C59 H57 3.2343 no .
C59 H66 2.8625 no .
C60 H53 2.9039 no .
C60 H56 3.2371 no .
C61 H57 2.6396 no .
C61 H59 2.7084 no .
C61 H63 3.2768 no .
C61 H65 3.2737 no .
C62 H57 2.7175 no .
C62 H64 3.2191 no .
C62 H66 3.2545 no .
C63 H65 3.2838 no .
C64 H62 3.2277 no .
C64 H66 3.2496 no .
C65 H63 3.2772 no .
C66 H59 2.9006 no .
C66 H62 3.2523 no .
C66 H64 3.2505 no .
C67 H68A 2.6157 no .
C67 H68B 2.6265 no .
C67 H68C 3.1682 no .
C67 H69A 2.7367 no .
C67 H69B 2.7436 no .
C67 H69C 3.2498 no .
C68 H67 3.2271 no .
C68 H69A 3.0583 no .
C68 H69B 3.0364 no .
C68 H69C 2.4061 no .
C69 H67 2.6619 no .
C69 H68A 3.0510 no .
C69 H68B 3.0551 no .
C69 H68C 2.3735 no .
H1 H2 2.3169 no .
H2 H3 2.3279 no .
H3 H4 2.3510 no .
H4 H7 2.1559 no .
H7 H32 2.4310 no .
H9 H12 2.1981 no .
H9 H36 2.5104 no .
H12 H13 2.3568 no .
H13 H14 2.3271 no .
H14 H15 2.3151 no .
H16 H17 2.3086 no .
H17 H18 2.3342 no .
H18 H19 2.3515 no .
H19 H22 2.1489 no .
H22 H50 2.2257 no .
H24 H27 2.1748 no .
H24 H54 2.2581 no .
H27 H28 2.3331 no .
H28 H29 2.3323 no .
H29 H30 2.3112 no .
H32 H33 2.3304 no .
H33 H38 2.1885 no .
H35 H36 2.3405 no .
H35 H42 2.2902 no .
H38 H39 2.3009 no .
H39 H44 2.1831 no .
H41 H42 2.3234 no .
H41 H48 2.1591 no .
H44 H45 2.3258 no .
H45 H46 2.3158 no .
H46 H47 2.3303 no .
H47 H48 2.3203 no .
H50 H51 2.2992 no .
H51 H56 2.5949 no .
H53 H54 2.3248 no .
H53 H60 2.6300 no .
H56 H57 2.3024 no .
H57 H62 2.3546 no .
H59 H60 2.3039 no .
H59 H66 2.5025 no .
H62 H63 2.3194 no .
H63 H64 2.3007 no .
H64 H65 2.3637 no .
H65 H66 2.3634 no .
H67 H68A 3.4825 no .
H67 H68B 3.5321 no .
H67 H69A 2.7388 no .
H67 H69B 2.7088 no .
H67 H69C 3.5835 no .
H68A H69B 3.4428 no .
H68A H69C 3.0822 no .
H68B H69A 3.4759 no .
H68B H69C 3.0726 no .
H68C H69A 3.0615 no .
H68C H69B 3.0307 no .
H68C H69C 1.9698 no .
Cl1 H12 3.4985 no .
Cl1 H16 3.1888 no 1_545
Cl1 H41 3.3623 no 7_546
Cl1 H62 3.5421 no 3_656
Cl1 H68C 3.5322 no 5_445
Cl1 H69C 3.3797 no 5_445
Cl2 H24 3.5946 no .
Cl2 H24 3.5946 no 2_655
Cl2 H27 3.1084 no .
Cl2 H27 3.1084 no 2_655
Cl2 H45 3.5372 no 5_545
Cl2 H45 3.5372 no 6_545
Cl2 H50 3.2530 no 1_545
Cl2 H50 3.2530 no 2_645
Cl3a H14 3.5486 no .
Cl3a H14 3.5486 no 3_656
Cl3a H15 3.5015 no .
Cl3a H15 3.5015 no 3_656
Cl3a H18 3.4003 no 1_545
Cl3a H18 3.4003 no 3_666
Cl3b H15 3.0646 no .
Cl3b H18 3.3170 no 3_666
O1 H12 2.9638 no .
O1 H16 2.6162 no 1_545
O1 H17 3.1991 no 1_545
O1 H41 2.4559 no 7_546
O1 H48 3.1196 no 7_546
O1 H57 3.1526 no 3_656
O1 H62 3.2733 no 3_656
O2 H7 3.2449 no 1_545
O2 H16 2.8784 no 1_545
O2 H32 3.5681 no 1_545
O2 H41 3.0766 no 7_546
O2 H42 3.5681 no 7_546
O2 H69C 3.5840 no 5_445
O3 H7 3.1305 no 1_545
O3 H32 2.9540 no 1_545
O3 H42 3.4584 no 7_546
O3 H64 2.8711 no 5_445
O3 H68C 3.5992 no 5_445
O3 H69B 3.3236 no 5_445
O3 H69C 3.2574 no 5_445
O4 H9 3.0778 no .
O4 H12 3.1809 no .
O4 H36 2.8261 no .
O4 H62 2.6001 no 3_656
O4 H63 3.3841 no 3_656
O4 H64 2.9099 no 5_445
O4 H68C 3.2525 no 5_445
O5 H12 3.4656 no .
O5 H16 3.2598 no 1_545
O5 H17 3.5463 no 1_545
O5 H29 3.3153 no .
O5 H30 2.5231 no .
O5 H68C 2.9076 no 5_445
O5 H69C 2.6212 no 5_445
O6 H16 2.5790 no 1_545
O6 H29 3.0829 no .
O6 H30 3.3986 no .
O6 H69B 3.2815 no 5_445
O6 H69C 2.7756 no 5_445
O7 H9 2.7133 no .
O7 H12 2.9061 no .
O7 H30 3.5294 no .
O7 H36 3.0129 no .
O7 H62 3.4070 no 3_656
O7 H68A 3.5085 no 5_445
O7 H68C 2.6418 no 5_445
O7 H69C 3.1697 no 5_445
O11 H19 2.6703 no 2_645
O11 H22 2.9272 no 2_645
O11 H24 3.4528 no 2_655
O11 H27 3.3480 no 2_655
O11 H45 2.6313 no 6_545
O11 H46 2.9037 no 6_545
O11 H50 2.8136 no 2_645
O11 H54 3.0610 no 2_655
O12 H24 2.5724 no .
O12 H24 2.4771 no 2_655
O12 H27 2.5035 no .
O12 H27 2.8219 no 2_655
O12 H45 3.3359 no 6_545
O12 H54 3.1198 no .
O12 H54 2.4946 no 2_655
O13 H19 3.2419 no 2_645
O13 H22 3.3056 no 2_645
O13 H27 2.6837 no 2_655
O13 H28 2.8923 no 2_655
O13 H45 2.8432 no 5_545
O13 H50 2.5180 no 1_545
O13 H50 3.5157 no 2_645
O13 H51 3.4651 no 1_545
O14 H19 2.7721 no 2_645
O14 H22 2.6359 no 2_645
O14 H27 3.1335 no 2_655
O14 H28 3.5952 no 2_655
O14 H50 2.9227 no 1_545
O14 H50 2.7078 no 2_645
O21 H14 3.2083 no 3_656
O21 H15 3.2927 no 3_656
O21 H18 2.8640 no 1_545
O21 H19 3.4864 no 1_545
O21 H46 3.3548 no 5_545
O21 H54 3.4778 no .
O22 H14 2.4601 no .
O22 H15 3.3384 no .
O22 H18 2.8075 no 1_545
O23 H14 3.3605 no .
O23 H15 2.5137 no .
O23 H18 2.5868 no 1_545
O24 H15 3.0570 no .
O24 H18 3.4015 no 3_666
O24 H46 3.4906 no 7_556
O31 H19 3.3796 no .
O31 H19 3.4158 no 3_666
O31 H22 3.1366 no .
O31 H46 3.3559 no 5_555
O31 H46 3.5437 no 7_556
O31 H47 3.4137 no 5_555
O51 H4 2.2283 no 2_655
O51 H7 2.4835 no 2_655
O51 H32 3.4262 no 2_655
O51 H65 3.3566 no .
O51 H65 2.8494 no 6_655
O51 H69B 2.9639 no 6_655
N1 H29 3.5313 no 1_565
N3 H17 3.5439 no 1_545
N3 H48 3.2690 no 7_556
N4 H47 3.1770 no 7_556
N4 H48 3.5016 no 7_556
N6 H60 2.7731 no 2_655
N11 H65 3.1501 no .
N11 H65 3.5484 no 6_655
N11 H66 3.4743 no 6_655
C1 H28 3.3574 no 1_565
C1 H29 2.9793 no 1_565
C1 H51 3.3550 no 2_655
C2 H29 3.0022 no 1_565
C2 H57 3.4952 no 2_655
C3 H29 3.5717 no 1_565
C3 H69A 3.2443 no 5_455
C3 H69B 2.9010 no 5_455
C4 H66 3.1433 no 2_655
C4 H69B 2.8107 no 5_455
C5 H66 3.5790 no 2_655
C7 H67 3.4521 no 2_655
C7 H68B 3.1697 no 5_445
C7 H68C 3.3422 no 5_445
C8 H42 3.5623 no 7_556
C8 H68B 3.3720 no 5_445
C8 H68C 3.1827 no 5_445
C9 H68C 3.4679 no 5_445
C11 H48 3.4806 no 7_556
C12 H17 3.4155 no 1_545
C12 H39 3.4424 no 7_556
C13 H17 3.0682 no 1_545
C13 H53 3.4581 no 3_656
C14 H17 2.9615 no 1_545
C14 H53 3.4833 no 3_656
C15 H17 3.1970 no 1_545
C15 H18 3.5882 no 1_545
C16 H29 3.4034 no 1_565
C16 H47 3.0363 no 7_556
C16 H48 3.0136 no 7_556
C17 H47 3.2130 no 7_556
C18 H47 3.5333 no 7_556
C19 H28 3.5704 no 1_565
C20 H28 3.5913 no 1_565
C20 H47 3.4818 no 7_556
C26 H18 3.5597 no 1_545
C26 H60 2.8902 no 2_655
C27 H18 3.5404 no 1_545
C27 H53 3.2419 no 2_655
C27 H60 3.0171 no 2_655
C28 H1 3.5165 no 1_545
C28 H44 3.2271 no 6_545
C28 H45 3.4779 no 6_545
C28 H60 3.0611 no 2_655
C29 H17 3.5759 no 1_545
C29 H60 2.9487 no 2_655
C30 H17 3.3964 no 1_545
C30 H59 3.5153 no 2_655
C30 H60 2.7909 no 2_655
C31 H42 3.5243 no 7_556
C31 H67 3.2583 no 2_655
C31 H68A 3.3949 no 5_445
C31 H68B 3.4267 no 5_445
C31 H68C 3.5652 no 5_445
C32 H42 3.3000 no 7_556
C32 H64 3.4604 no 5_455
C32 H67 2.8814 no 2_655
C33 H67 3.1454 no 2_655
C35 H63 3.5749 no 3_656
C35 H68A 3.4501 no 5_445
C36 H63 3.5458 no 3_656
C36 H68A 2.9071 no 5_445
C36 H68B 3.5739 no 5_445
C36 H68C 3.4800 no 5_445
C37 H3 3.3664 no 6_545
C37 H9 3.3811 no 7_556
C38 H3 3.2655 no 6_545
C38 H9 3.3868 no 7_556
C38 H59 3.5309 no 5_455
C38 H69A 3.2664 no 2_655
C39 H2 3.0704 no 6_545
C39 H3 3.5765 no 6_545
C39 H9 3.4996 no 7_556
C39 H12 3.2788 no 7_556
C39 H59 3.4607 no 5_455
C40 H2 3.0138 no 6_545
C40 H12 3.5975 no 7_556
C40 H56 3.5395 no 5_445
C40 H57 3.3075 no 5_445
C41 H9 3.5193 no 7_556
C41 H56 3.5985 no 5_445
C41 H57 2.6327 no 5_445
C42 H9 3.4075 no 7_556
C42 H57 3.0907 no 5_445
C43 H2 3.2280 no 6_545
C43 H56 3.0028 no 5_445
C44 H2 3.0972 no 6_545
C44 H28 3.4693 no 6_555
C44 H51 3.3862 no 5_445
C44 H53 3.1463 no 5_455
C44 H56 3.4763 no 5_445
C45 H28 3.4850 no 6_555
C45 H50 3.5524 no 5_445
C45 H51 3.0585 no 5_445
C45 H53 3.0053 no 5_455
C46 H50 3.4210 no 5_445
C46 H51 3.3465 no 5_445
C47 H15 3.4582 no 7_556
C47 H56 3.3206 no 5_445
C48 H16 3.4634 no 7_556
C48 H56 2.9046 no 5_445
C49 H24 3.5711 no 2_655
C50 H46 3.5392 no 5_555
C51 H1 3.1911 no 2_655
C52 H1 3.5132 no 2_655
C52 H13 3.0970 no 3_656
C53 H13 3.1983 no 3_656
C53 H14 3.1832 no 3_656
C53 H27 3.3093 no 2_655
C53 H45 3.4034 no 5_545
C54 H14 3.4571 no 3_656
C54 H24 3.3334 no 2_655
C54 H27 3.4737 no 2_655
C55 H1 3.2137 no 2_655
C55 H13 2.6832 no 3_656
C56 H1 3.4419 no 2_655
C56 H2 3.0906 no 2_655
C56 H13 2.5820 no 3_656
C57 H2 3.1353 no 2_655
C57 H13 3.1447 no 3_656
C57 H41 3.2832 no 5_555
C58 H38 3.3982 no 5_545
C58 H39 3.4133 no 5_545
C59 H38 3.3149 no 5_545
C59 H39 2.8174 no 5_545
C60 H13 3.3251 no 3_656
C60 H39 3.1179 no 5_545
C60 H44 3.5328 no 5_545
C61 H33 3.3388 no 5_545
C61 H38 3.0621 no 5_545
C62 H33 3.0802 no 5_545
C62 H35 3.3549 no 5_555
C62 H38 3.4146 no 5_545
C62 H42 3.5335 no 5_555
C63 H33 2.7880 no 5_545
C63 H35 2.8878 no 5_555
C63 H36 3.5667 no 3_656
C63 H63 2.8202 no 7_656
C64 H32 2.9667 no 5_545
C64 H33 2.8016 no 5_545
C64 H35 3.1607 no 5_555
C64 H36 3.5972 no 5_555
C64 H63 3.1940 no 7_656
C64 H68A 3.3587 no .
C65 H32 3.3421 no 5_545
C65 H33 3.0705 no 5_545
C65 H68A 3.1938 no .
C66 H4 3.5063 no 2_655
C66 H33 3.3002 no 5_545
C66 H38 3.3429 no 5_545
C67 H4 3.3239 no 2_655
C67 H7 2.9654 no 2_655
C67 H32 3.4541 no 2_655
C67 H65 3.0475 no .
C67 H65 3.1947 no 6_655
C67 H68B 3.2942 no 6_645
C68 H36 3.3278 no 5_555
C68 H65 3.4772 no .
C68 H66 3.5354 no 6_655
C68 H67 3.5343 no 6_655
C69 H3 3.1475 no 5_545
C69 H4 3.4272 no 5_545
H1 C28 3.5165 no 1_565
H1 C51 3.1911 no 2_655
H1 C52 3.5132 no 2_655
H1 C55 3.2137 no 2_655
H1 C56 3.4419 no 2_655
H1 H28 2.8003 no 1_565
H1 H29 3.1142 no 1_565
H1 H51 2.5429 no 2_655
H2 C39 3.0704 no 6_555
H2 C40 3.0138 no 6_555
H2 C43 3.2280 no 6_555
H2 C44 3.0972 no 6_555
H2 C56 3.0906 no 2_655
H2 C57 3.1353 no 2_655
H2 H28 3.5035 no 1_565
H2 H29 3.1620 no 1_565
H2 H39 3.2064 no 6_555
H2 H44 2.7648 no 6_555
H2 H51 3.4698 no 2_655
H2 H56 3.1021 no 2_655
H2 H57 3.1921 no 2_655
H3 C37 3.3664 no 6_555
H3 C38 3.2655 no 6_555
H3 C39 3.5765 no 6_555
H3 C69 3.1475 no 5_455
H3 H38 3.5053 no 6_555
H3 H69A 2.7792 no 5_455
H3 H69B 2.6766 no 5_455
H3 H69C 3.5955 no 5_455
H4 O51 2.2283 no 2_655
H4 C66 3.5063 no 2_655
H4 C67 3.3239 no 2_655
H4 C69 3.4272 no 5_455
H4 H66 3.0369 no 2_655
H4 H69B 2.5013 no 5_455
H7 O2 3.2449 no 1_565
H7 O3 3.1305 no 1_565
H7 O51 2.4835 no 2_655
H7 C67 2.9654 no 2_655
H7 H67 2.6923 no 2_655
H7 H68B 3.0181 no 5_445
H9 O4 3.0778 no .
H9 O7 2.7133 no .
H9 C37 3.3811 no 7_556
H9 C38 3.3868 no 7_556
H9 C39 3.4996 no 7_556
H9 C41 3.5193 no 7_556
H9 C42 3.4075 no 7_556
H9 H62 3.5187 no 3_656
H12 Cl1 3.4985 no .
H12 O1 2.9638 no .
H12 O4 3.1809 no .
H12 O5 3.4656 no .
H12 O7 2.9061 no .
H12 C39 3.2788 no 7_556
H12 C40 3.5975 no 7_556
H12 H39 3.2135 no 7_556
H12 H62 3.1281 no 3_656
H13 C52 3.0970 no 3_656
H13 C53 3.1983 no 3_656
H13 C55 2.6832 no 3_656
H13 C56 2.5820 no 3_656
H13 C57 3.1447 no 3_656
H13 C60 3.3251 no 3_656
H13 H17 3.4434 no 1_545
H13 H39 3.5080 no 7_556
H13 H53 2.9961 no 3_656
H13 H56 2.7550 no 3_656
H13 H57 3.5820 no 3_656
H14 Cl3a 3.5486 no .
H14 O21 3.2083 no 3_656
H14 O22 2.4601 no .
H14 O23 3.3605 no .
H14 C53 3.1832 no 3_656
H14 C54 3.4571 no 3_656
H14 H17 3.2848 no 1_545
H14 H18 3.5127 no 1_545
H14 H53 3.0529 no 3_656
H14 H54 3.5212 no 3_656
H15 Cl3a 3.5015 no .
H15 Cl3b 3.0646 no .
H15 O21 3.2927 no 3_656
H15 O22 3.3384 no .
H15 O23 2.5137 no .
H15 O24 3.0570 no .
H15 C47 3.4582 no 7_556
H15 H18 3.3884 no 1_545
H15 H47 3.5054 no 7_556
H16 Cl1 3.1888 no 1_565
H16 O1 2.6162 no 1_565
H16 O2 2.8784 no 1_565
H16 O5 3.2598 no 1_565
H16 O6 2.5790 no 1_565
H16 C48 3.4634 no 7_556
H16 H29 3.4063 no 1_565
H16 H47 3.3732 no 7_556
H16 H48 2.6336 no 7_556
H17 O1 3.1991 no 1_565
H17 O5 3.5463 no 1_565
H17 N3 3.5439 no 1_565
H17 C12 3.4155 no 1_565
H17 C13 3.0682 no 1_565
H17 C14 2.9615 no 1_565
H17 C15 3.1970 no 1_565
H17 C29 3.5759 no 1_565
H17 C30 3.3964 no 1_565
H17 H13 3.4434 no 1_565
H17 H14 3.2848 no 1_565
H17 H30 3.5388 no 1_565
H18 Cl3a 3.4003 no 1_565
H18 Cl3b 3.3170 no 3_666
H18 O21 2.8640 no 1_565
H18 O22 2.8075 no 1_565
H18 O23 2.5868 no 1_565
H18 O24 3.4015 no 3_666
H18 C15 3.5882 no 1_565
H18 C26 3.5597 no 1_565
H18 C27 3.5404 no 1_565
H18 H14 3.5127 no 1_565
H18 H15 3.3884 no 1_565
H19 O11 2.6703 no 2_665
H19 O13 3.2419 no 2_665
H19 O14 2.7721 no 2_665
H19 O21 3.4864 no 1_565
H19 O31 3.3796 no .
H19 O31 3.4158 no 3_666
H19 H46 3.3454 no 5_555
H22 O11 2.9272 no 2_665
H22 O13 3.3056 no 2_665
H22 O14 2.6359 no 2_665
H22 O31 3.1366 no .
H22 H46 3.1499 no 5_555
H24 Cl2 3.5946 no .
H24 O11 3.4528 no 2_655
H24 O12 2.5724 no .
H24 O12 2.4771 no 2_655
H24 C49 3.5711 no 2_655
H24 C54 3.3334 no 2_655
H24 H24 3.3599 no 2_655
H24 H54 3.3812 no 2_655
H27 Cl2 3.1084 no .
H27 O11 3.3480 no 2_655
H27 O12 2.5035 no .
H27 O12 2.8219 no 2_655
H27 O13 2.6837 no 2_655
H27 O14 3.1335 no 2_655
H27 C53 3.3093 no 2_655
H27 C54 3.4737 no 2_655
H27 H45 3.2133 no 6_545
H27 H53 3.0795 no 2_655
H27 H54 3.3701 no 2_655
H27 H60 3.5989 no 2_655
H28 O13 2.8923 no 2_655
H28 O14 3.5952 no 2_655
H28 C1 3.3574 no 1_545
H28 C19 3.5704 no 1_545
H28 C20 3.5913 no 1_545
H28 C44 3.4693 no 6_545
H28 C45 3.4850 no 6_545
H28 H1 2.8003 no 1_545
H28 H2 3.5035 no 1_545
H28 H44 2.9349 no 6_545
H28 H45 2.9687 no 6_545
H28 H51 3.3925 no 2_645
H29 O5 3.3153 no .
H29 O6 3.0829 no .
H29 N1 3.5313 no 1_545
H29 C1 2.9793 no 1_545
H29 C2 3.0022 no 1_545
H29 C3 3.5717 no 1_545
H29 C16 3.4034 no 1_545
H29 H1 3.1142 no 1_545
H29 H2 3.1620 no 1_545
H29 H16 3.4063 no 1_545
H29 H60 3.5095 no 2_655
H29 H69C 3.3872 no 5_445
H30 O5 2.5231 no .
H30 O6 3.3986 no .
H30 O7 3.5294 no .
H30 H17 3.5388 no 1_545
H30 H59 3.3895 no 2_655
H30 H60 3.2871 no 2_655
H30 H69C 3.1643 no 5_445
H32 O2 3.5681 no 1_565
H32 O3 2.9540 no 1_565
H32 O51 3.4262 no 2_655
H32 C64 2.9667 no 5_455
H32 C65 3.3421 no 5_455
H32 C67 3.4541 no 2_655
H32 H42 3.0379 no 7_556
H32 H64 2.6962 no 5_455
H32 H65 3.3510 no 5_455
H32 H67 3.0319 no 2_655
H33 C61 3.3388 no 5_455
H33 C62 3.0802 no 5_455
H33 C63 2.7880 no 5_455
H33 C64 2.8016 no 5_455
H33 C65 3.0705 no 5_455
H33 C66 3.3002 no 5_455
H33 H63 3.1671 no 5_455
H33 H64 3.2284 no 5_455
H33 H65 3.5974 no 5_455
H33 H67 3.4495 no 2_655
H35 C62 3.3549 no 5_445
H35 C63 2.8878 no 5_445
H35 C64 3.1607 no 5_445
H35 H63 3.0423 no 3_656
H35 H63 2.9431 no 5_445
H35 H64 3.3345 no 5_445
H36 O4 2.8261 no .
H36 O7 3.0129 no .
H36 C63 3.5667 no 3_656
H36 C64 3.5972 no 5_445
H36 C68 3.3278 no 5_445
H36 H62 3.5559 no 3_656
H36 H63 2.9655 no 3_656
H36 H64 3.1400 no 5_445
H36 H68A 2.7403 no 5_445
H36 H68C 3.1381 no 5_445
H38 C58 3.3982 no 5_455
H38 C59 3.3149 no 5_455
H38 C61 3.0621 no 5_455
H38 C62 3.4146 no 5_455
H38 C66 3.3429 no 5_455
H38 H3 3.5053 no 6_545
H38 H59 2.9239 no 5_455
H38 H69A 2.7031 no 2_655
H39 C12 3.4424 no 7_556
H39 C58 3.4133 no 5_455
H39 C59 2.8174 no 5_455
H39 C60 3.1179 no 5_455
H39 H2 3.2064 no 6_545
H39 H12 3.2135 no 7_556
H39 H13 3.5080 no 7_556
H39 H59 2.7800 no 5_455
H39 H60 3.2348 no 5_455
H41 Cl1 3.3623 no 7_546
H41 O1 2.4559 no 7_546
H41 O2 3.0766 no 7_546
H41 C57 3.2832 no 5_445
H41 H56 3.2715 no 5_445
H41 H57 2.4364 no 5_445
H42 O2 3.5681 no 7_546
H42 O3 3.4584 no 7_546
H42 C8 3.5623 no 7_556
H42 C31 3.5243 no 7_556
H42 C32 3.3000 no 7_556
H42 C62 3.5335 no 5_445
H42 H32 3.0379 no 7_556
H42 H57 3.2018 no 5_445
H42 H62 3.2523 no 5_445
H44 C28 3.2271 no 6_555
H44 C60 3.5328 no 5_455
H44 H2 2.7648 no 6_545
H44 H28 2.9349 no 6_555
H44 H53 2.8677 no 5_455
H44 H60 3.1439 no 5_455
H45 Cl2 3.5372 no 6_555
H45 O11 2.6313 no 6_555
H45 O12 3.3359 no 6_555
H45 O13 2.8432 no 5_455
H45 C28 3.4779 no 6_555
H45 C53 3.4034 no 5_455
H45 H27 3.2133 no 6_555
H45 H28 2.9687 no 6_555
H45 H50 3.3208 no 5_445
H45 H51 3.1836 no 5_445
H45 H53 2.6169 no 5_455
H45 H54 3.1921 no 5_455
H46 O11 2.9037 no 6_555
H46 O21 3.3548 no 5_455
H46 O24 3.4906 no 7_556
H46 O31 3.3559 no 5_445
H46 O31 3.5437 no 7_556
H46 C50 3.5392 no 5_445
H46 H19 3.3454 no 5_445
H46 H22 3.1499 no 5_445
H46 H50 3.1070 no 5_445
H47 O31 3.4137 no 5_445
H47 N4 3.1770 no 7_556
H47 C16 3.0363 no 7_556
H47 C17 3.2130 no 7_556
H47 C18 3.5333 no 7_556
H47 C20 3.4818 no 7_556
H47 H15 3.5054 no 7_556
H47 H16 3.3732 no 7_556
H48 O1 3.1196 no 7_546
H48 N3 3.2690 no 7_556
H48 N4 3.5016 no 7_556
H48 C11 3.4806 no 7_556
H48 C16 3.0136 no 7_556
H48 H16 2.6336 no 7_556
H48 H56 3.1295 no 5_445
H50 Cl2 3.2530 no 1_565
H50 O11 2.8136 no 2_665
H50 O13 2.5180 no 1_565
H50 O13 3.5157 no 2_665
H50 O14 2.9227 no 1_565
H50 O14 2.7078 no 2_665
H50 C45 3.5524 no 5_555
H50 C46 3.4210 no 5_555
H50 H45 3.3208 no 5_555
H50 H46 3.1070 no 5_555
H51 O13 3.4651 no 1_565
H51 C1 3.3550 no 2_655
H51 C44 3.3862 no 5_555
H51 C45 3.0585 no 5_555
H51 C46 3.3465 no 5_555
H51 H1 2.5429 no 2_655
H51 H2 3.4698 no 2_655
H51 H28 3.3925 no 2_665
H51 H45 3.1836 no 5_555
H53 C13 3.4581 no 3_656
H53 C14 3.4833 no 3_656
H53 C27 3.2419 no 2_655
H53 C44 3.1463 no 5_545
H53 C45 3.0053 no 5_545
H53 H13 2.9961 no 3_656
H53 H14 3.0529 no 3_656
H53 H27 3.0795 no 2_655
H53 H44 2.8677 no 5_545
H53 H45 2.6169 no 5_545
H54 O11 3.0610 no 2_655
H54 O12 3.1198 no .
H54 O12 2.4946 no 2_655
H54 O21 3.4778 no .
H54 H14 3.5212 no 3_656
H54 H24 3.3812 no 2_655
H54 H27 3.3701 no 2_655
H54 H45 3.1921 no 5_545
H56 C40 3.5395 no 5_555
H56 C41 3.5985 no 5_555
H56 C43 3.0028 no 5_555
H56 C44 3.4763 no 5_555
H56 C47 3.3206 no 5_555
H56 C48 2.9046 no 5_555
H56 H2 3.1021 no 2_655
H56 H13 2.7550 no 3_656
H56 H41 3.2715 no 5_555
H56 H48 3.1295 no 5_555
H57 O1 3.1526 no 3_656
H57 C2 3.4952 no 2_655
H57 C40 3.3075 no 5_555
H57 C41 2.6327 no 5_555
H57 C42 3.0907 no 5_555
H57 H2 3.1921 no 2_655
H57 H13 3.5820 no 3_656
H57 H41 2.4364 no 5_555
H57 H42 3.2018 no 5_555
H59 C30 3.5153 no 2_655
H59 C38 3.5309 no 5_545
H59 C39 3.4607 no 5_545
H59 H30 3.3895 no 2_655
H59 H38 2.9239 no 5_545
H59 H39 2.7800 no 5_545
H59 H69A 3.0673 no 6_645
H59 H69C 3.5294 no 6_645
H60 N6 2.7731 no 2_655
H60 C26 2.8902 no 2_655
H60 C27 3.0171 no 2_655
H60 C28 3.0611 no 2_655
H60 C29 2.9487 no 2_655
H60 C30 2.7909 no 2_655
H60 H27 3.5989 no 2_655
H60 H29 3.5095 no 2_655
H60 H30 3.2871 no 2_655
H60 H39 3.2348 no 5_545
H60 H44 3.1439 no 5_545
H62 Cl1 3.5421 no 3_656
H62 O1 3.2733 no 3_656
H62 O4 2.6001 no 3_656
H62 O7 3.4070 no 3_656
H62 H9 3.5187 no 3_656
H62 H12 3.1281 no 3_656
H62 H36 3.5559 no 3_656
H62 H42 3.2523 no 5_555
H63 O4 3.3841 no 3_656
H63 C35 3.5749 no 3_656
H63 C36 3.5458 no 3_656
H63 C63 2.8202 no 7_656
H63 C64 3.1940 no 7_656
H63 H33 3.1671 no 5_545
H63 H35 3.0423 no 3_656
H63 H35 2.9431 no 5_555
H63 H36 2.9655 no 3_656
H63 H63 2.0756 no 7_656
H63 H64 2.8192 no 7_656
H64 O3 2.8711 no 5_555
H64 O4 2.9099 no 5_555
H64 C32 3.4604 no 5_545
H64 H32 2.6962 no 5_545
H64 H33 3.2284 no 5_545
H64 H35 3.3345 no 5_555
H64 H36 3.1400 no 5_555
H64 H63 2.8192 no 7_656
H64 H68A 3.1391 no .
H65 O51 3.3566 no .
H65 O51 2.8494 no 6_645
H65 N11 3.1501 no .
H65 N11 3.5484 no 6_645
H65 C67 3.0475 no .
H65 C67 3.1947 no 6_645
H65 C68 3.4772 no .
H65 H32 3.3510 no 5_545
H65 H33 3.5974 no 5_545
H65 H67 3.2827 no .
H65 H68A 2.8862 no .
H65 H68B 3.0037 no 6_645
H65 H69B 3.4074 no .
H66 N11 3.4743 no 6_645
H66 C4 3.1433 no 2_655
H66 C5 3.5790 no 2_655
H66 C68 3.5354 no 6_645
H66 H4 3.0369 no 2_655
H66 H68B 2.9656 no 6_645
H66 H69A 3.3696 no 6_645
H67 C7 3.4521 no 2_655
H67 C31 3.2583 no 2_655
H67 C32 2.8814 no 2_655
H67 C33 3.1454 no 2_655
H67 C68 3.5343 no 6_645
H67 H7 2.6923 no 2_655
H67 H32 3.0319 no 2_655
H67 H33 3.4495 no 2_655
H67 H65 3.2827 no .
H67 H68A 3.5543 no 6_645
H67 H68B 2.6910 no 6_645
H68A O7 3.5085 no 5_555
H68A C31 3.3949 no 5_555
H68A C35 3.4501 no 5_555
H68A C36 2.9071 no 5_555
H68A C64 3.3587 no .
H68A C65 3.1938 no .
H68A H36 2.7403 no 5_555
H68A H64 3.1391 no .
H68A H65 2.8862 no .
H68A H67 3.5543 no 6_655
H68B C7 3.1697 no 5_555
H68B C8 3.3720 no 5_555
H68B C31 3.4267 no 5_555
H68B C36 3.5739 no 5_555
H68B C67 3.2942 no 6_655
H68B H7 3.0181 no 5_555
H68B H65 3.0037 no 6_655
H68B H66 2.9656 no 6_655
H68B H67 2.6910 no 6_655
H68C Cl1 3.5322 no 5_555
H68C O3 3.5992 no 5_555
H68C O4 3.2525 no 5_555
H68C O5 2.9076 no 5_555
H68C O7 2.6418 no 5_555
H68C C7 3.3422 no 5_555
H68C C8 3.1827 no 5_555
H68C C9 3.4679 no 5_555
H68C C31 3.5652 no 5_555
H68C C36 3.4800 no 5_555
H68C H36 3.1381 no 5_555
H69A C3 3.2443 no 5_545
H69A C38 3.2664 no 2_655
H69A H3 2.7792 no 5_545
H69A H38 2.7031 no 2_655
H69A H59 3.0673 no 6_655
H69A H66 3.3696 no 6_655
H69B O3 3.3236 no 5_555
H69B O6 3.2815 no 5_555
H69B O51 2.9639 no 6_645
H69B C3 2.9010 no 5_545
H69B C4 2.8107 no 5_545
H69B H3 2.6766 no 5_545
H69B H4 2.5013 no 5_545
H69B H65 3.4074 no .
H69C Cl1 3.3797 no 5_555
H69C O2 3.5840 no 5_555
H69C O3 3.2574 no 5_555
H69C O5 2.6212 no 5_555
H69C O6 2.7756 no 5_555
H69C O7 3.1697 no 5_555
H69C H3 3.5955 no 5_545
H69C H29 3.3872 no 5_555
H69C H30 3.1643 no 5_555
H69C H59 3.5294 no 6_655

loop_
_geom_torsion_atom_site_label_1
_geom_torsion_atom_site_label_2
_geom_torsion_atom_site_label_3
_geom_torsion_atom_site_label_4
_geom_torsion
_geom_torsion_publ_flag
_geom_torsion_site_symmetry_1
_geom_torsion_site_symmetry_3
_geom_torsion_site_symmetry_4
N1 Cd1 N2 C6 -4.3(3) no . . .
N1 Cd1 N2 C10 -178.9(3) no . . .
N2 Cd1 N1 C1 -178.5(4) no . . .
N2 Cd1 N1 C5 1.9(3) no . . .
N1 Cd1 N3 C11 15.1(5) no . . .
N1 Cd1 N3 C15 -175.9(3) no . . .
N3 Cd1 N1 C1 175.0(3) no . . .
N3 Cd1 N1 C5 -4.7(4) no . . .
N1 Cd1 N4 C16 65.2(3) no . . .
N1 Cd1 N4 C20 -115.2(3) no . . .
N4 Cd1 N1 C1 62.0(3) no . . .
N4 Cd1 N1 C5 -117.7(3) no . . .
N1 Cd1 N5 C21 86.2(3) no . . .
N1 Cd1 N5 C25 -102.4(3) no . . .
N5 Cd1 N1 C1 -7.4(4) no . . .
N5 Cd1 N1 C5 172.9(3) no . . .
N1 Cd1 N6 C26 107.9(3) no . . .
N1 Cd1 N6 C30 -71.1(3) no . . .
N6 Cd1 N1 C1 -81.7(3) no . . .
N6 Cd1 N1 C5 98.6(3) no . . .
N2 Cd1 N3 C11 8.6(3) no . . .
N2 Cd1 N3 C15 177.6(4) no . . .
N3 Cd1 N2 C6 171.4(3) no . . .
N3 Cd1 N2 C10 -3.2(3) no . . .
N2 Cd1 N4 C16 -2.0(4) no . . .
N2 Cd1 N4 C20 177.7(3) no . . .
N4 Cd1 N2 C6 74.2(3) no . . .
N4 Cd1 N2 C10 -100.4(3) no . . .
N2 Cd1 N6 C26 -179.9(3) no . . .
N2 Cd1 N6 C30 1.1(3) no . . .
N6 Cd1 N2 C6 -106.2(3) no . . .
N6 Cd1 N2 C10 79.2(3) no . . .
N3 Cd1 N4 C16 -78.1(3) no . . .
N3 Cd1 N4 C20 101.6(3) no . . .
N4 Cd1 N3 C11 123.0(3) no . . .
N4 Cd1 N3 C15 -68.0(3) no . . .
N3 Cd1 N5 C21 -95.4(3) no . . .
N3 Cd1 N5 C25 76.0(3) no . . .
N5 Cd1 N3 C11 -162.6(3) no . . .
N5 Cd1 N3 C15 6.4(4) no . . .
N3 Cd1 N6 C26 -110.0(3) no . . .
N3 Cd1 N6 C30 71.1(3) no . . .
N6 Cd1 N3 C11 -94.4(3) no . . .
N6 Cd1 N3 C15 74.6(3) no . . .
N4 Cd1 N5 C21 4.6(3) no . . .
N4 Cd1 N5 C25 176.0(4) no . . .
N5 Cd1 N4 C16 178.1(4) no . . .
N5 Cd1 N4 C20 -2.2(3) no . . .
N4 Cd1 N6 C26 -0.5(4) no . . .
N4 Cd1 N6 C30 -179.5(2) no . . .
N6 Cd1 N4 C16 178.6(2) no . . .
N6 Cd1 N4 C20 -1.7(4) no . . .
N5 Cd1 N6 C26 -0.0(3) no . . .
N5 Cd1 N6 C30 -179.0(4) no . . .
N6 Cd1 N5 C21 -175.1(4) no . . .
N6 Cd1 N5 C25 -3.7(3) no . . .
O1 Cl1 O2 O3 143.14(10) no . . .
O1 Cl1 O2 O6 -107.27(9) no . . .
O1 Cl1 O3 O2 -51.30(12) no . . .
O1 Cl1 O4 O7 105.37(9) no . . .
O1 Cl1 O5 O6 101.18(10) no . . .
O1 Cl1 O5 O7 -104.13(11) no . . .
O1 Cl1 O6 O2 82.93(9) no . . .
O1 Cl1 O6 O5 -100.19(10) no . . .
O1 Cl1 O7 O4 -89.89(11) no . . .
O1 Cl1 O7 O5 96.50(11) no . . .
O3 Cl1 O2 O6 109.59(4) no . . .
O2 Cl1 O4 O7 -147.15(17) no . . .
O4 Cl1 O2 O3 31.91(13) no . . .
O4 Cl1 O2 O6 141.50(16) no . . .
O2 Cl1 O5 O6 -2.67(7) no . . .
O2 Cl1 O5 O7 152.02(14) no . . .
O5 Cl1 O2 O3 -106.46(11) no . . .
O5 Cl1 O2 O6 3.13(8) no . . .
O2 Cl1 O6 O5 176.88(8) no . . .
O6 Cl1 O2 O3 -109.59(4) no . . .
O2 Cl1 O7 O4 92.0(4) no . . .
O2 Cl1 O7 O5 -81.6(4) no . . .
O7 Cl1 O2 O3 -38.7(4) no . . .
O7 Cl1 O2 O6 70.9(4) no . . .
O3 Cl1 O4 O7 -124.36(9) no . . .
O4 Cl1 O3 O2 -155.31(11) no . . .
O3 Cl1 O5 O6 -55.76(10) no . . .
O3 Cl1 O5 O7 98.94(12) no . . .
O5 Cl1 O3 O2 99.23(13) no . . .
O3 Cl1 O6 O2 -45.21(4) no . . .
O3 Cl1 O6 O5 131.67(8) no . . .
O6 Cl1 O3 O2 48.74(4) no . . .
O3 Cl1 O7 O4 62.55(10) no . . .
O3 Cl1 O7 O5 -111.06(13) no . . .
O7 Cl1 O3 O2 163.25(15) no . . .
O4 Cl1 O5 O6 -149.76(12) no . . .
O4 Cl1 O5 O7 4.93(5) no . . .
O5 Cl1 O4 O7 -5.60(6) no . . .
O4 Cl1 O6 O2 -99.9(3) no . . .
O4 Cl1 O6 O5 77.0(3) no . . .
O6 Cl1 O4 O7 -71.8(3) no . . .
O4 Cl1 O7 O5 -173.61(7) no . . .
O5 Cl1 O6 O2 -176.88(8) no . . .
O6 Cl1 O5 O7 154.69(7) no . . .
O5 Cl1 O7 O4 173.61(7) no . . .
O5 Cl1 O7 O5 -0(2555567) no . . .
O7 Cl1 O5 O6 -154.69(7) no . . .
O6 Cl1 O7 O4 147.70(13) no . . .
O6 Cl1 O7 O5 -25.91(8) no . . .
O7 Cl1 O6 O2 -152.84(14) no . . .
O7 Cl1 O6 O5 24.05(7) no . . .
O12 Cl2 O11 O14 146.86(5) no . . .
O12 Cl2 O11 O14 129.73(3) no 2_655 . .
O11 Cl2 O13 O14 -29.69(3) no . . .
O13 Cl2 O11 O14 22.25(3) no . . .
O11 Cl2 O13 O14 149.82(9) no . 2_655 2_655
O13 Cl2 O11 O14 -105.68(10) no 2_655 . .
O12 Cl2 O11 O14 129.73(3) no . 2_655 2_655
O12 Cl2 O11 O14 146.86(5) no 2_655 2_655 2_655
O11 Cl2 O13 O14 149.82(9) no 2_655 . .
O13 Cl2 O11 O14 -105.68(10) no . 2_655 2_655
O11 Cl2 O13 O14 -29.69(3) no 2_655 2_655 2_655
O13 Cl2 O11 O14 22.25(3) no 2_655 2_655 2_655
O12 Cl2 O13 O14 -105.909(3) no . . .
O12 Cl2 O13 O14 -135.66(6) no . 2_655 2_655
O12 Cl2 O13 O14 -135.66(6) no 2_655 . .
O12 Cl2 O13 O14 -105.909(3) no 2_655 2_655 2_655
O13 Cl2 O13 O14 58.04(4) no . 2_655 2_655
O13 Cl2 O13 O14 58.04(4) no 2_655 . .
O21 Cl3a O22 Cl3b 53.265(2) no . . 3_656
O22 Cl3a O21 Cl3b -45.7785(18) no . . 3_656
O21 Cl3a O22 Cl3b 126.735(2) no . 3_656 .
O22 Cl3a O21 Cl3b 134.2215(18) no 3_656 . 3_656
O21 Cl3a O23 Cl3b -133.377(2) no . . .
O23 Cl3a O21 Cl3b -135.6021(16) no . . 3_656
O21 Cl3a O23 Cl3b -46.623(2) no . 3_656 3_656
O23 Cl3a O21 Cl3b 44.3979(16) no 3_656 . 3_656
O21 Cl3a O22 Cl3b -126.735(2) no 3_656 . 3_656
O22 Cl3a O21 Cl3b -134.2215(18) no . 3_656 .
O21 Cl3a O22 Cl3b -53.265(2) no 3_656 3_656 .
O22 Cl3a O21 Cl3b 45.7785(18) no 3_656 3_656 .
O21 Cl3a O23 Cl3b 46.623(2) no 3_656 . .
O23 Cl3a O21 Cl3b -44.3979(16) no . 3_656 .
O21 Cl3a O23 Cl3b 133.377(2) no 3_656 3_656 3_656
O23 Cl3a O21 Cl3b 135.6021(16) no 3_656 3_656 .
O22 Cl3a O23 Cl3b 135.2 no . . .
O23 Cl3a O22 Cl3b 130.6322(14) no . . 3_656
O22 Cl3a O23 Cl3b 44.8322(13) no . 3_656 3_656
O23 Cl3a O22 Cl3b -49.3678(14) no 3_656 . 3_656
O22 Cl3a O23 Cl3b -44.8322(13) no 3_656 . .
O23 Cl3a O22 Cl3b 49.3678(14) no . 3_656 .
O22 Cl3a O23 Cl3b -135.2 no 3_656 3_656 3_656
O23 Cl3a O22 Cl3b -130.6322(14) no 3_656 3_656 .
O21 Cl3b Cl3b O21 -180(3377316) no 3_656 3_656 .
O21 Cl3b Cl3b O22 64.4250(12) no 3_656 3_656 .
O21 Cl3b Cl3b O23 -52.992(3) no 3_656 3_656 3_656
Cl3b Cl3b O22 Cl3a -0(2550035) no 3_656 3_656 .
O22 Cl3b Cl3b O21 -64.4250(12) no 3_656 3_656 .
O22 Cl3b Cl3b O23 62.583(3) no 3_656 3_656 3_656
O23 Cl3b Cl3b O21 52.992(3) no . 3_656 .
O23 Cl3b Cl3b O22 -62.583(3) no . 3_656 .
O21 Cl3b O22 Cl3a 67.4612(12) no 3_656 3_656 .
O22 Cl3b O21 Cl3a -74.3 no 3_656 3_656 .
O21 Cl3b O23 Cl3a -59.3146(19) no 3_656 . .
O23 Cl3b O21 Cl3a 60.386(3) no . 3_656 .
O22 Cl3b O23 Cl3a 74.361(3) no 3_656 . .
O23 Cl3b O22 Cl3a -69.092(4) no . 3_656 .
Cl1 O2 O6 O5 -2.75(7) no . . .
O3 O2 O6 Cl1 67.2062(19) no . . .
O3 O2 O6 O5 64.4538(19) no . . .
O6 O2 O3 Cl1 -66.729(3) no . . .
Cl1 O4 O7 O5 7.20(8) no . . .
Cl1 O5 O6 O2 2.82(8) no . . .
Cl1 O5 O7 Cl1 -0(2550035) no . . .
Cl1 O5 O7 O4 -7.44(8) no . . .
O6 O5 O7 Cl1 24.2482(13) no . . .
O6 O5 O7 O4 16.8085(10) no . . .
O7 O5 O6 Cl1 -24.2478(6) no . . .
O7 O5 O6 O2 -21.4284(5) no . . .
Cl2 O11 O14 O13 -55.87(6) no . . .
Cl2 O13 O14 O11 52.79(7) no . . .
Cd1 N1 C1 C2 179.0(3) no . . .
Cd1 N1 C5 C4 -179.0(3) no . . .
Cd1 N1 C5 C6 0.3(5) no . . .
C1 N1 C5 C4 1.3(7) no . . .
C1 N1 C5 C6 -179.4(4) no . . .
C5 N1 C1 C2 -1.3(8) no . . .
Cd1 N2 C6 C5 5.9(5) no . . .
Cd1 N2 C6 C7 -174.1(3) no . . .
Cd1 N2 C10 C9 175.7(3) no . . .
Cd1 N2 C10 C11 -1.8(5) no . . .
C6 N2 C10 C9 1.0(7) no . . .
C6 N2 C10 C11 -176.4(4) no . . .
C10 N2 C6 C5 -179.6(4) no . . .
C10 N2 C6 C7 0.4(7) no . . .
Cd1 N3 C11 C10 -12.6(5) no . . .
Cd1 N3 C11 C12 167.4(3) no . . .
Cd1 N3 C15 C14 -168.5(4) no . . .
C11 N3 C15 C14 0.3(8) no . . .
C15 N3 C11 C10 178.0(4) no . . .
C15 N3 C11 C12 -2.0(7) no . . .
Cd1 N4 C16 C17 177.6(3) no . . .
Cd1 N4 C20 C19 180.0(3) no . . .
Cd1 N4 C20 C21 -0.2(5) no . . .
C16 N4 C20 C19 -0.3(7) no . . .
C16 N4 C20 C21 179.6(4) no . . .
C20 N4 C16 C17 -2.1(7) no . . .
Cd1 N5 C21 C20 -6.4(6) no . . .
Cd1 N5 C21 C22 170.7(3) no . . .
Cd1 N5 C25 C24 -170.7(3) no . . .
Cd1 N5 C25 C26 6.6(5) no . . .
C21 N5 C25 C24 0.6(7) no . . .
C21 N5 C25 C26 177.9(4) no . . .
C25 N5 C21 C20 -177.8(4) no . . .
C25 N5 C21 C22 -0.7(7) no . . .
Cd1 N6 C26 C25 3.2(5) no . . .
Cd1 N6 C26 C27 -177.1(3) no . . .
Cd1 N6 C30 C29 177.9(3) no . . .
C26 N6 C30 C29 -1.1(7) no . . .
C30 N6 C26 C25 -177.7(4) no . . .
C30 N6 C26 C27 2.0(7) no . . .
C68 N11 C67 O51 6.4(14) no . . .
C69 N11 C67 O51 -175.0(10) no . . .
N1 C1 C2 C3 0.1(8) no . . .
C1 C2 C3 C4 1.0(9) no . . .
C2 C3 C4 C5 -1.0(9) no . . .
C3 C4 C5 N1 -0.2(8) no . . .
C3 C4 C5 C6 -179.4(5) no . . .
N1 C5 C6 N2 -3.9(6) no . . .
N1 C5 C6 C7 176.1(4) no . . .
C4 C5 C6 N2 175.4(5) no . . .
C4 C5 C6 C7 -4.6(7) no . . .
N2 C6 C7 C8 -0.1(7) no . . .
C5 C6 C7 C8 179.9(4) no . . .
C6 C7 C8 C9 -1.6(7) no . . .
C6 C7 C8 C31 -177.8(4) no . . .
C7 C8 C9 C10 3.0(7) no . . .
C7 C8 C31 C32 -44.8(7) no . . .
C7 C8 C31 C36 133.4(5) no . . .
C9 C8 C31 C32 139.2(5) no . . .
C9 C8 C31 C36 -42.6(7) no . . .
C31 C8 C9 C10 179.1(4) no . . .
C8 C9 C10 N2 -2.8(7) no . . .
C8 C9 C10 C11 174.4(4) no . . .
N2 C10 C11 N3 9.5(6) no . . .
N2 C10 C11 C12 -170.4(4) no . . .
C9 C10 C11 N3 -167.8(4) no . . .
C9 C10 C11 C12 12.3(7) no . . .
N3 C11 C12 C13 2.5(7) no . . .
C10 C11 C12 C13 -177.5(4) no . . .
C11 C12 C13 C14 -1.4(8) no . . .
C12 C13 C14 C15 -0.2(9) no . . .
C13 C14 C15 N3 0.8(9) no . . .
N4 C16 C17 C18 2.2(8) no . . .
C16 C17 C18 C19 0.2(9) no . . .
C17 C18 C19 C20 -2.5(9) no . . .
C18 C19 C20 N4 2.6(8) no . . .
C18 C19 C20 C21 -177.2(5) no . . .
N4 C20 C21 N5 4.2(7) no . . .
N4 C20 C21 C22 -172.9(4) no . . .
C19 C20 C21 N5 -175.9(5) no . . .
C19 C20 C21 C22 7.0(8) no . . .
N5 C21 C22 C23 0.3(8) no . . .
C20 C21 C22 C23 177.2(4) no . . .
C21 C22 C23 C24 0.2(8) no . . .
C21 C22 C23 C49 -175.6(5) no . . .
C22 C23 C24 C25 -0.3(8) no . . .
C22 C23 C49 C50 -29.4(8) no . . .
C22 C23 C49 C54 147.2(5) no . . .
C24 C23 C49 C50 154.9(5) no . . .
C24 C23 C49 C54 -28.5(8) no . . .
C49 C23 C24 C25 175.5(5) no . . .
C23 C24 C25 N5 -0.1(8) no . . .
C23 C24 C25 C26 -177.1(5) no . . .
N5 C25 C26 N6 -6.3(6) no . . .
N5 C25 C26 C27 174.0(4) no . . .
C24 C25 C26 N6 170.9(4) no . . .
C24 C25 C26 C27 -8.8(7) no . . .
N6 C26 C27 C28 -2.0(8) no . . .
C25 C26 C27 C28 177.6(4) no . . .
C26 C27 C28 C29 1.1(8) no . . .
C27 C28 C29 C30 -0.2(8) no . . .
C28 C29 C30 N6 0.2(8) no . . .
C8 C31 C32 C33 175.4(4) no . . .
C8 C31 C36 C35 -173.4(4) no . . .
C32 C31 C36 C35 4.9(8) no . . .
C36 C31 C32 C33 -2.9(8) no . . .
C31 C32 C33 C34 -0.7(8) no . . .
C32 C33 C34 C35 2.2(8) no . . .
C32 C33 C34 C37 -174.1(5) no . . .
C33 C34 C35 C36 -0.2(8) no . . .
C33 C34 C37 C38 27.4(7) no . . .
C33 C34 C37 C42 -154.0(5) no . . .
C35 C34 C37 C38 -148.8(5) no . . .
C35 C34 C37 C42 29.8(8) no . . .
C37 C34 C35 C36 176.1(4) no . . .
C34 C35 C36 C31 -3.4(8) no . . .
C34 C37 C38 C39 176.2(5) no . . .
C34 C37 C42 C41 -176.4(4) no . . .
C38 C37 C42 C41 2.2(7) no . . .
C42 C37 C38 C39 -2.5(8) no . . .
C37 C38 C39 C40 -0.1(8) no . . .
C38 C39 C40 C41 2.9(8) no . . .
C38 C39 C40 C43 -175.7(5) no . . .
C39 C40 C41 C42 -3.1(7) no . . .
C39 C40 C43 C44 22.3(7) no . . .
C39 C40 C43 C48 -159.5(5) no . . .
C41 C40 C43 C44 -156.2(5) no . . .
C41 C40 C43 C48 22.0(7) no . . .
C43 C40 C41 C42 175.4(4) no . . .
C40 C41 C42 C37 0.6(8) no . . .
C40 C43 C44 C45 178.9(5) no . . .
C40 C43 C48 C47 -178.6(5) no . . .
C44 C43 C48 C47 -0.4(8) no . . .
C48 C43 C44 C45 0.7(8) no . . .
C43 C44 C45 C46 0.7(9) no . . .
C44 C45 C46 C47 -2.4(10) no . . .
C45 C46 C47 C48 2.7(10) no . . .
C46 C47 C48 C43 -1.2(10) no . . .
C23 C49 C50 C51 174.0(5) no . . .
C23 C49 C54 C53 -174.1(5) no . . .
C50 C49 C54 C53 2.7(8) no . . .
C54 C49 C50 C51 -2.8(9) no . . .
C49 C50 C51 C52 0.4(9) no . . .
C50 C51 C52 C53 2.1(9) no . . .
C50 C51 C52 C55 -173.9(5) no . . .
C51 C52 C53 C54 -2.2(8) no . . .
C51 C52 C55 C56 50.1(8) no . . .
C51 C52 C55 C60 -132.4(6) no . . .
C53 C52 C55 C56 -125.8(6) no . . .
C53 C52 C55 C60 51.7(8) no . . .
C55 C52 C53 C54 173.9(5) no . . .
C52 C53 C54 C49 -0.2(8) no . . .
C52 C55 C56 C57 176.7(5) no . . .
C52 C55 C60 C59 -179.1(5) no . . .
C56 C55 C60 C59 -1.6(8) no . . .
C60 C55 C56 C57 -0.9(8) no . . .
C55 C56 C57 C58 1.7(10) no . . .
C56 C57 C58 C59 -0.0(9) no . . .
C56 C57 C58 C61 178.6(6) no . . .
C57 C58 C59 C60 -2.5(8) no . . .
C57 C58 C61 C62 41.3(8) no . . .
C57 C58 C61 C66 -137.0(6) no . . .
C59 C58 C61 C62 -140.1(5) no . . .
C59 C58 C61 C66 41.5(8) no . . .
C61 C58 C59 C60 178.9(5) no . . .
C58 C59 C60 C55 3.4(8) no . . .
C58 C61 C62 C63 -177.9(5) no . . .
C58 C61 C66 C65 176.2(5) no . . .
C62 C61 C66 C65 -2.0(9) no . . .
C66 C61 C62 C63 0.5(9) no . . .
C61 C62 C63 C64 2.3(11) no . . .
C62 C63 C64 C65 -3.6(12) no . . .
C63 C64 C65 C66 2.0(11) no . . .
C64 C65 C66 C61 0.8(10) no . . .
